data_7115137
loop_
_publ_author_name
'Johnson, Brian F. G.'
'Judkins, Catherine M. G.'
'Matters, Justin M.'
'Shephard, Douglas S.'
'Parsons, Simon'

_publ_section_title
;
 New linked and threaded cluster compounds
;
_journal_issue 16
_journal_name_full 'Chemical Communications'
_journal_page_first 1549
_journal_paper_doi 10.1039/b003291n
_journal_year 2000
_chemical_formula_sum 'C73 H76 B2 F8 N2 O41 Ru12'
_chemical_formula_weight 3023.82
_chemical_name_common bj9949
_chemical_name_systematic
; 
 ? 
;
_space_group_IT_number 2
_symmetry_cell_setting triclinic
_symmetry_space_group_name_Hall '-P 1'
_symmetry_space_group_name_H-M 'P -1'
_atom_sites_solution_hydrogens geom
_atom_sites_solution_primary direct
_atom_sites_solution_secondary difmap
_audit_creation_method SHELXL-97
_cell_angle_alpha 84.388(13)
_cell_angle_beta 82.940(16)
_cell_angle_gamma 76.774(15)
_cell_formula_units_Z 1
_cell_length_a 10.1350(2)
_cell_length_b 15.0310(4)
_cell_length_c 16.4410(5)
_cell_measurement_reflns_used 16703
_cell_measurement_temperature 180(2)
_cell_measurement_theta_max 25.028
_cell_measurement_theta_min 2.910
_cell_volume 2413.4(2)
_computing_cell_refinement 'HKL Scalepack (Otwinowski & Minor 1997)'
_computing_data_reduction 'HKL Denzo and Scalepack (Otwinowski & Minor 19'
_computing_structure_refinement 'SHELXL-97 (Sheldrick, 1997)'
_computing_structure_solution 'DIRDIF-92 (Berskens, 1992)'
_diffrn_ambient_temperature 180(2)
_diffrn_measured_fraction_theta_full 0.996
_diffrn_measured_fraction_theta_max 0.996
_diffrn_measurement_device_type 'Kappa CCD'
_diffrn_measurement_method CCD
_diffrn_radiation_monochromator graphite
_diffrn_radiation_source 'fine-focus sealed tube'
_diffrn_radiation_type MoK\a
_diffrn_radiation_wavelength 0.71069
_diffrn_reflns_av_R_equivalents 0.0354
_diffrn_reflns_av_sigmaI/netI 0.0493
_diffrn_reflns_limit_h_max 12
_diffrn_reflns_limit_h_min 0
_diffrn_reflns_limit_k_max 17
_diffrn_reflns_limit_k_min -16
_diffrn_reflns_limit_l_max 19
_diffrn_reflns_limit_l_min -19
_diffrn_reflns_number 29071
_diffrn_reflns_theta_full 25.01
_diffrn_reflns_theta_max 25.01
_diffrn_reflns_theta_min 2.95
_exptl_absorpt_coefficient_mu 1.921
_exptl_absorpt_correction_T_max 0.998
_exptl_absorpt_correction_T_min 1.000
_exptl_absorpt_correction_type 'Multi scans'
_exptl_crystal_colour red
_exptl_crystal_density_diffrn 2.081
_exptl_crystal_density_method 'not measured'
_exptl_crystal_description block
_exptl_crystal_F_000 1466
_exptl_crystal_size_max 0.12
_exptl_crystal_size_mid 0.12
_exptl_crystal_size_min 0.07
_refine_diff_density_max 0.697
_refine_diff_density_min -0.717
_refine_diff_density_rms 0.149
_refine_ls_extinction_method none
_refine_ls_goodness_of_fit_ref 1.040
_refine_ls_hydrogen_treatment mixed
_refine_ls_matrix_type full
_refine_ls_number_parameters 615
_refine_ls_number_reflns 8467
_refine_ls_number_restraints 16
_refine_ls_restrained_S_all 1.056
_refine_ls_R_factor_all 0.0419
_refine_ls_R_factor_gt 0.0286
_refine_ls_shift/su_max 0.045
_refine_ls_shift/su_mean 0.002
_refine_ls_structure_factor_coef Fsqd
_refine_ls_weighting_details 'calc w=1/[\s^2^(Fo^2^)+(0.0130P)^2^+2.1824P] where P=(Fo^2^+2Fc^2^)/3'
_refine_ls_weighting_scheme calc
_refine_ls_wR_factor_gt 0.0596
_refine_ls_wR_factor_ref 0.0636
_reflns_number_gt 6949
_reflns_number_total 8467
_reflns_threshold_expression >2sigma(I)
_cod_data_source_file b003291n.txt
_cod_data_source_block bj9949
_cod_original_cell_volume 2413.39(11)
_cod_original_sg_symbol_H-M P-1
_cod_database_code 7115137

loop_
_symmetry_equiv_pos_as_xyz
'x, y, z'
'-x, -y, -z'

loop_
_atom_site_label
_atom_site_type_symbol
_atom_site_fract_x
_atom_site_fract_y
_atom_site_fract_z
_atom_site_U_iso_or_equiv
_atom_site_adp_type
_atom_site_occupancy
_atom_site_symmetry_multiplicity
_atom_site_calc_flag
_atom_site_refinement_flags
_atom_site_disorder_assembly
_atom_site_disorder_group
Ru1 Ru 0.33079(3) 0.27096(2) 0.168446(17) 0.02301(8) Uani 1 1 d . . .
Ru2 Ru 0.33483(3) 0.28976(2) 0.340702(18) 0.02862(9) Uani 1 1 d . . .
Ru3 Ru 0.18541(3) 0.16811(2) 0.292543(19) 0.02916(9) Uani 1 1 d . . .
Ru4 Ru 0.41648(3) 0.07364(2) 0.192142(18) 0.02721(8) Uani 1 1 d . . .
Ru5 Ru 0.58572(3) 0.18566(2) 0.230048(18) 0.02732(8) Uani 1 1 d . . .
Ru6 Ru 0.44386(3) 0.09792(2) 0.362008(18) 0.02902(9) Uani 1 1 d . . .
B1 B 0.8098(5) 0.4209(4) 0.0245(3) 0.0416(13) Uani 1 1 d . . .
F1 F 0.7842(2) 0.50793(18) 0.05197(16) 0.0574(7) Uani 1 1 d . . .
F2 F 0.6986(2) 0.41068(16) -0.01317(14) 0.0449(6) Uani 1 1 d . . .
F3 F 0.8272(3) 0.35835(19) 0.09125(17) 0.0668(8) Uani 1 1 d . . .
F4 F 0.9234(2) 0.4079(2) -0.03259(18) 0.0696(8) Uani 1 1 d . . .
O1 O 0.2584(3) 0.4969(2) 0.34182(19) 0.0528(8) Uani 1 1 d . . .
O2 O 0.3863(4) 0.2962(2) 0.51637(19) 0.0646(9) Uani 1 1 d . . .
O3 O 0.0369(3) 0.3181(2) 0.4029(2) 0.0620(9) Uani 1 1 d . . .
O4 O -0.0452(3) 0.2060(2) 0.1866(2) 0.0567(9) Uani 1 1 d . . .
O5 O 0.0178(3) 0.0560(3) 0.4067(2) 0.0760(12) Uani 1 1 d . . .
O6 O 0.2443(3) 0.0739(2) 0.51239(18) 0.0549(9) Uani 1 1 d . . .
O7 O 0.5717(3) -0.1059(2) 0.36747(19) 0.0558(9) Uani 1 1 d . . .
O8 O 0.6530(3) 0.1395(2) 0.46233(19) 0.0598(9) Uani 1 1 d . . .
O9 O 0.6456(3) -0.0965(2) 0.17681(18) 0.0498(8) Uani 1 1 d . . .
O10 O 0.1876(3) -0.0294(2) 0.2041(2) 0.0661(10) Uani 1 1 d . . .
O11 O 0.4220(4) 0.0957(2) 0.0073(2) 0.0644(10) Uani 1 1 d . . .
O12 O 0.6970(3) 0.3371(2) 0.2902(2) 0.0589(9) Uani 1 1 d . . .
O13 O 0.6940(3) 0.1996(2) 0.0500(2) 0.0603(9) Uani 1 1 d . . .
O14 O 0.8296(3) 0.0337(2) 0.2686(2) 0.0590(9) Uani 1 1 d . . .
O15 O 0.1110(2) 0.47300(18) 0.20060(16) 0.0342(6) Uani 1 1 d . . .
O16 O -0.0870(7) 0.6133(5) 0.2756(5) 0.056(2) Uiso 0.50 1 d PD A 1
O16' O -0.1110(6) 0.6236(4) 0.2492(4) 0.0358(17) Uiso 0.50 1 d PD A 2
O17 O 0.0114(3) 0.7432(2) 0.3349(2) 0.0693(10) Uani 1 1 d D . .
O18 O 0.2740(3) 0.7641(3) 0.2890(2) 0.0748(11) Uani 1 1 d D . .
O19 O 0.4416(3) 0.6601(2) 0.1657(2) 0.0543(8) Uani 1 1 d . . .
O20 O 0.3648(2) 0.48862(17) 0.16925(15) 0.0294(6) Uani 1 1 d . . .
N1 N 0.1437(3) 0.6812(2) 0.1726(2) 0.0448(9) Uani 1 1 d . . .
H1A H 0.1008 0.6897 0.2241 0.067 Uiso 1 1 calc R . .
H1B H 0.2347 0.6600 0.1754 0.067 Uiso 1 1 calc R . .
H1C H 0.1100 0.6397 0.1493 0.067 Uiso 1 1 calc R . .
C1 C 0.2882(4) 0.4197(3) 0.3364(2) 0.0369(10) Uani 1 1 d . . .
C2 C 0.3658(4) 0.2930(3) 0.4500(3) 0.0415(10) Uani 1 1 d . . .
C3 C 0.1350(4) 0.2785(3) 0.3649(3) 0.0407(10) Uani 1 1 d . . .
C4 C 0.0405(4) 0.1963(3) 0.2276(3) 0.0375(10) Uani 1 1 d . . .
C5 C 0.0821(4) 0.0978(3) 0.3645(3) 0.0469(12) Uani 1 1 d . . .
C6 C 0.3154(4) 0.0826(3) 0.4537(3) 0.0392(10) Uani 1 1 d . . .
C7 C 0.5238(4) -0.0297(3) 0.3617(2) 0.0385(10) Uani 1 1 d . . .
C8 C 0.5753(4) 0.1251(3) 0.4240(3) 0.0421(11) Uani 1 1 d . . .
C9 C 0.5589(4) -0.0333(3) 0.1837(2) 0.0350(9) Uani 1 1 d . . .
C10 C 0.2620(4) 0.0172(3) 0.2070(3) 0.0430(11) Uani 1 1 d . . .
C11 C 0.4187(4) 0.0906(3) 0.0775(3) 0.0432(11) Uani 1 1 d . . .
C12 C 0.6489(4) 0.2827(3) 0.2698(3) 0.0404(10) Uani 1 1 d . . .
C13 C 0.6534(4) 0.1984(3) 0.1175(3) 0.0407(10) Uani 1 1 d . . .
C14 C 0.7384(4) 0.0910(3) 0.2558(3) 0.0398(10) Uani 1 1 d . . .
C15 C 0.1904(3) 0.4156(2) 0.1476(2) 0.0275(9) Uani 1 1 d . . .
C16 C 0.1452(4) 0.3504(3) 0.1084(2) 0.0304(9) Uani 1 1 d . . .
H16 H 0.0537 0.3438 0.1204 0.036 Uiso 1 1 calc R . .
C17 C 0.2343(4) 0.2953(3) 0.0518(2) 0.0327(9) Uani 1 1 d . . .
H17 H 0.2023 0.2524 0.0249 0.039 Uiso 1 1 calc R . .
C18 C 0.3699(4) 0.3032(3) 0.0347(2) 0.0318(9) Uani 1 1 d . . .
H18 H 0.4299 0.2660 -0.0038 0.038 Uiso 1 1 calc R . .
C19 C 0.4169(4) 0.3665(2) 0.0749(2) 0.0281(8) Uani 1 1 d . . .
H19 H 0.5096 0.3708 0.0641 0.034 Uiso 1 1 calc R . .
C20 C 0.3296(3) 0.4235(2) 0.1307(2) 0.0277(9) Uani 1 1 d . . .
C21 C -0.0312(3) 0.4685(3) 0.2170(3) 0.0425(11) Uani 1 1 d . . .
H21A H -0.0390 0.4042 0.2314 0.051 Uiso 1 1 calc R B 1
H21B H -0.0790 0.4915 0.1676 0.051 Uiso 1 1 calc R B 1
C22 C -0.0934(4) 0.5256(3) 0.2864(3) 0.0574(14) Uani 0.50 1 d PD A 1
H22A H -0.1904 0.5223 0.2977 0.069 Uiso 0.50 1 calc PR A 1
H22B H -0.0481 0.4985 0.3359 0.069 Uiso 0.50 1 calc PR A 1
C23 C -0.1523(11) 0.6540(8) 0.3484(7) 0.076(3) Uiso 0.50 1 d PD A 1
H23A H -0.1122 0.6197 0.3973 0.091 Uiso 0.50 1 calc PR A 1
H23B H -0.2510 0.6549 0.3541 0.091 Uiso 0.50 1 calc PR A 1
C24 C -0.1294(8) 0.7478(8) 0.3393(8) 0.066(3) Uiso 0.50 1 d PD A 1
H24A H -0.1659 0.7804 0.2888 0.079 Uiso 0.50 1 calc PR A 1
H24B H -0.1771 0.7819 0.3869 0.079 Uiso 0.50 1 calc PR A 1
C25 C 0.0526(9) 0.8196(6) 0.3594(6) 0.054(2) Uiso 0.50 1 d PD A 1
H25A H 0.0177 0.8742 0.3229 0.065 Uiso 0.50 1 calc PR A 1
H25B H 0.0112 0.8318 0.4160 0.065 Uiso 0.50 1 calc PR A 1
C26 C 0.1933(9) 0.8070(8) 0.3568(6) 0.056(3) Uiso 0.50 1 d PD A 1
H26A H 0.2220 0.7703 0.4075 0.067 Uiso 0.50 1 calc PR A 1
H26B H 0.2147 0.8678 0.3585 0.067 Uiso 0.50 1 calc PR A 1
C22' C -0.0934(4) 0.5256(3) 0.2864(3) 0.0574(14) Uani 0.50 1 d PD A 2
H22C H -0.0329 0.5146 0.3309 0.069 Uiso 0.50 1 calc PR A 2
H22D H -0.1825 0.5122 0.3089 0.069 Uiso 0.50 1 calc PR A 2
C23' C -0.1853(8) 0.6938(6) 0.3023(5) 0.044(2) Uiso 0.50 1 d PD A 2
H23C H -0.2691 0.6753 0.3285 0.053 Uiso 0.50 1 calc PR A 2
H23D H -0.2137 0.7513 0.2679 0.053 Uiso 0.50 1 calc PR A 2
C24' C -0.1057(8) 0.7139(7) 0.3708(5) 0.046(2) Uiso 0.50 1 d PD A 2
H24C H -0.1643 0.7621 0.4043 0.055 Uiso 0.50 1 calc PR A 2
H24D H -0.0796 0.6578 0.4073 0.055 Uiso 0.50 1 calc PR A 2
C25' C 0.0882(13) 0.7612(12) 0.3929(8) 0.109(5) Uiso 0.50 1 d PD A 2
H25C H 0.0364 0.8175 0.4184 0.131 Uiso 0.50 1 calc PR A 2
H25D H 0.0934 0.7105 0.4364 0.131 Uiso 0.50 1 calc PR A 2
C26' C 0.2192(13) 0.7725(11) 0.3697(6) 0.086(5) Uiso 0.50 1 d PD A 2
H26C H 0.2803 0.7275 0.4041 0.103 Uiso 0.50 1 calc PR A 2
H26D H 0.2230 0.8342 0.3842 0.103 Uiso 0.50 1 calc PR A 2
C27 C 0.4150(5) 0.7547(4) 0.2807(4) 0.0762(17) Uani 1 1 d . A .
H27A H 0.4568 0.7024 0.3175 0.091 Uiso 1 1 calc R . .
H27B H 0.4375 0.8108 0.2968 0.091 Uiso 1 1 calc R . .
C28 C 0.4703(5) 0.7390(4) 0.1948(4) 0.0791(18) Uani 1 1 d . . .
H28A H 0.4319 0.7935 0.1592 0.095 Uiso 1 1 calc R A .
H28B H 0.5703 0.7326 0.1899 0.095 Uiso 1 1 calc R . .
C29 C 0.5230(4) 0.5752(3) 0.1952(3) 0.0476(12) Uani 1 1 d . . .
H29A H 0.4954 0.5623 0.2543 0.057 Uiso 1 1 calc R A .
H29B H 0.6202 0.5784 0.1886 0.057 Uiso 1 1 calc R . .
C30 C 0.5030(3) 0.5011(3) 0.1472(3) 0.0359(10) Uani 1 1 d . A .
H30A H 0.5174 0.5182 0.0876 0.043 Uiso 1 1 calc R . .
H30B H 0.5693 0.4434 0.1599 0.043 Uiso 1 1 calc R . .
C31 C 0.1194(5) 0.7717(3) 0.1208(3) 0.0575(13) Uani 1 1 d . . .
H31A H 0.1505 0.8174 0.1488 0.069 Uiso 1 1 calc R . .
H31B H 0.1756 0.7634 0.0673 0.069 Uiso 1 1 calc R . .
C32 C -0.0203(5) 0.8072(4) 0.1061(4) 0.0776(17) Uani 1 1 d . . .
H32A H -0.0724 0.8278 0.1584 0.093 Uiso 1 1 calc R . .
H32B H -0.0569 0.7564 0.0904 0.093 Uiso 1 1 calc R . .
C33 C -0.0472(5) 0.8850(4) 0.0414(3) 0.0711(16) Uani 1 1 d . . .
H33A H -0.0272 0.8572 -0.0121 0.085 Uiso 1 1 calc R . .
H33B H -0.1466 0.9108 0.0482 0.085 Uiso 1 1 calc R . .
C34 C 0.0177(5) 0.9626(4) 0.0325(3) 0.0664(15) Uani 1 1 d . . .
H34A H 0.1173 0.9379 0.0237 0.080 Uiso 1 1 calc R . .
H34B H -0.0006 0.9908 0.0858 0.080 Uiso 1 1 calc R . .
C100 C 0.3824(3) 0.1872(2) 0.2610(2) 0.0232(8) Uani 1 1 d . . .
C36 C 0.4534(17) 0.5021(15) 0.5379(11) 0.154(11) Uiso 0.50 1 d PD C -1
C37 C 0.5614(9) 0.4837(7) 0.4687(6) 0.045(3) Uiso 0.50 1 d PD C -1
H37A H 0.6348 0.4330 0.4855 0.067 Uiso 0.50 1 calc PR C -1
H37B H 0.5978 0.5387 0.4529 0.067 Uiso 0.50 1 calc PR C -1
H37C H 0.5232 0.4672 0.4218 0.067 Uiso 0.50 1 calc PR C -1
C38 C 0.3404(9) 0.5800(7) 0.5162(6) 0.104(4) Uiso 0.50 1 d PRD C -1
H38A H 0.2716 0.5908 0.5637 0.155 Uiso 0.50 1 calc PR C -1
H38B H 0.2987 0.5652 0.4700 0.155 Uiso 0.50 1 calc PR C -1
H38C H 0.3763 0.6352 0.5007 0.155 Uiso 0.50 1 calc PR C -1
O21 O 0.4343(9) 0.4635(7) 0.6064(6) 0.103(3) Uiso 0.50 1 d P C -1

loop_
_atom_site_aniso_label
_atom_site_aniso_U_11
_atom_site_aniso_U_22
_atom_site_aniso_U_33
_atom_site_aniso_U_23
_atom_site_aniso_U_13
_atom_site_aniso_U_12
Ru1 0.02461(15) 0.02177(18) 0.02280(17) 0.00103(13) -0.00380(12) -0.00578(12)
Ru2 0.03319(17) 0.0306(2) 0.02395(18) -0.00470(14) -0.00075(13) -0.01099(14)
Ru3 0.02607(16) 0.0333(2) 0.03019(19) 0.00506(14) -0.00485(13) -0.01288(13)
Ru4 0.03289(17) 0.02244(18) 0.02777(18) -0.00147(14) -0.00983(13) -0.00572(13)
Ru5 0.02353(15) 0.02968(19) 0.02950(18) -0.00001(14) -0.00441(13) -0.00741(13)
Ru6 0.03331(17) 0.0315(2) 0.02463(18) 0.00473(14) -0.01033(13) -0.01086(14)
B1 0.033(3) 0.046(3) 0.045(3) 0.014(3) -0.008(2) -0.013(2)
F1 0.0599(15) 0.0550(19) 0.0613(18) 0.0041(14) -0.0121(13) -0.0211(13)
F2 0.0339(12) 0.0570(17) 0.0445(15) 0.0089(12) -0.0125(11) -0.0120(11)
F3 0.0651(16) 0.067(2) 0.074(2) 0.0400(16) -0.0374(15) -0.0286(14)
F4 0.0376(14) 0.096(2) 0.076(2) -0.0091(17) 0.0051(13) -0.0207(14)
O1 0.074(2) 0.035(2) 0.050(2) -0.0096(16) -0.0052(16) -0.0108(16)
O2 0.097(3) 0.074(3) 0.0286(19) -0.0084(17) -0.0094(18) -0.027(2)
O3 0.0426(18) 0.078(3) 0.065(2) -0.0259(19) 0.0192(16) -0.0172(17)
O4 0.0383(16) 0.062(2) 0.075(2) 0.0267(18) -0.0300(17) -0.0219(15)
O5 0.078(2) 0.111(3) 0.055(2) 0.034(2) -0.0140(18) -0.067(2)
O6 0.0538(18) 0.079(3) 0.0305(18) 0.0096(17) -0.0025(15) -0.0185(17)
O7 0.085(2) 0.034(2) 0.050(2) 0.0027(16) -0.0308(17) -0.0053(17)
O8 0.064(2) 0.070(2) 0.057(2) -0.0017(18) -0.0335(18) -0.0271(18)
O9 0.0493(17) 0.040(2) 0.053(2) -0.0055(15) -0.0080(15) 0.0072(15)
O10 0.0558(19) 0.051(2) 0.105(3) -0.020(2) -0.0178(19) -0.0272(17)
O11 0.113(3) 0.039(2) 0.033(2) -0.0087(16) -0.0172(19) 0.0077(18)
O12 0.0578(19) 0.059(2) 0.072(2) -0.0170(18) -0.0079(17) -0.0311(17)
O13 0.0507(18) 0.082(3) 0.039(2) -0.0035(19) 0.0127(16) -0.0066(17)
O14 0.0382(17) 0.050(2) 0.084(3) 0.0088(18) -0.0182(16) 0.0016(15)
O15 0.0257(13) 0.0304(16) 0.0449(17) -0.0061(13) 0.0008(12) -0.0040(11)
O17 0.076(2) 0.072(3) 0.067(2) -0.030(2) 0.0182(18) -0.0329(19)
O18 0.060(2) 0.089(3) 0.081(3) -0.039(2) -0.0047(19) -0.0178(19)
O19 0.0454(16) 0.0304(18) 0.092(3) -0.0144(17) -0.0041(16) -0.0161(14)
O20 0.0265(12) 0.0267(15) 0.0361(16) -0.0017(12) 0.0004(11) -0.0103(11)
N1 0.0428(19) 0.042(2) 0.048(2) -0.0039(18) -0.0017(17) -0.0074(16)
C1 0.044(2) 0.038(3) 0.030(2) -0.003(2) 0.0002(18) -0.015(2)
C2 0.054(3) 0.039(3) 0.033(3) -0.006(2) 0.001(2) -0.017(2)
C3 0.040(2) 0.048(3) 0.037(3) -0.002(2) 0.002(2) -0.018(2)
C4 0.032(2) 0.032(3) 0.048(3) 0.014(2) -0.007(2) -0.0119(18)
C5 0.045(2) 0.064(3) 0.038(3) 0.013(2) -0.014(2) -0.026(2)
C6 0.044(2) 0.044(3) 0.032(3) 0.008(2) -0.015(2) -0.014(2)
C7 0.046(2) 0.041(3) 0.032(2) 0.003(2) -0.0170(19) -0.012(2)
C8 0.052(3) 0.043(3) 0.035(3) 0.003(2) -0.013(2) -0.015(2)
C9 0.038(2) 0.037(3) 0.031(2) -0.0013(19) -0.0062(18) -0.010(2)
C10 0.042(2) 0.040(3) 0.051(3) -0.003(2) -0.017(2) -0.011(2)
C11 0.064(3) 0.023(2) 0.041(3) -0.008(2) -0.016(2) 0.001(2)
C12 0.036(2) 0.041(3) 0.045(3) 0.000(2) -0.0065(19) -0.012(2)
C13 0.031(2) 0.041(3) 0.047(3) -0.001(2) -0.004(2) -0.0022(18)
C14 0.034(2) 0.040(3) 0.047(3) 0.002(2) -0.0080(19) -0.012(2)
C15 0.0279(19) 0.023(2) 0.030(2) 0.0048(17) -0.0058(17) -0.0030(16)
C16 0.031(2) 0.027(2) 0.034(2) 0.0047(18) -0.0130(18) -0.0069(17)
C17 0.045(2) 0.026(2) 0.029(2) 0.0061(18) -0.0171(19) -0.0084(18)
C18 0.045(2) 0.028(2) 0.019(2) 0.0022(17) -0.0014(17) -0.0040(18)
C19 0.034(2) 0.024(2) 0.024(2) 0.0037(17) 0.0000(16) -0.0069(16)
C20 0.033(2) 0.021(2) 0.031(2) 0.0054(17) -0.0069(17) -0.0084(16)
C21 0.0230(19) 0.042(3) 0.061(3) -0.005(2) 0.0044(19) -0.0086(18)
C22 0.030(2) 0.090(4) 0.050(3) -0.014(3) 0.011(2) -0.010(2)
C22' 0.030(2) 0.090(4) 0.050(3) -0.014(3) 0.011(2) -0.010(2)
C27 0.079(4) 0.086(5) 0.084(4) -0.031(3) -0.016(3) -0.046(3)
C28 0.068(3) 0.056(4) 0.122(6) -0.030(4) 0.004(3) -0.030(3)
C29 0.040(2) 0.054(3) 0.056(3) -0.003(2) -0.012(2) -0.023(2)
C30 0.028(2) 0.033(2) 0.047(3) 0.002(2) -0.0062(18) -0.0096(17)
C31 0.061(3) 0.061(4) 0.050(3) 0.006(3) -0.003(2) -0.018(3)
C32 0.056(3) 0.084(5) 0.092(4) 0.011(4) -0.018(3) -0.016(3)
C33 0.069(3) 0.068(4) 0.071(4) 0.020(3) -0.017(3) -0.010(3)
C34 0.059(3) 0.063(4) 0.073(4) 0.012(3) -0.022(3) -0.003(3)
C100 0.0263(18) 0.021(2) 0.024(2) 0.0009(16) -0.0069(15) -0.0060(15)

loop_
_atom_type_symbol
_atom_type_description
_atom_type_scat_dispersion_real
_atom_type_scat_dispersion_imag
_atom_type_scat_source
C C 0.0033 0.0016 'International Tables Vol C Tables 4.2.6.8 and 6.1.1.4'
H H 0.0000 0.0000 'International Tables Vol C Tables 4.2.6.8 and 6.1.1.4'
B B 0.0013 0.0007 'International Tables Vol C Tables 4.2.6.8 and 6.1.1.4'
N N 0.0061 0.0033 'International Tables Vol C Tables 4.2.6.8 and 6.1.1.4'
O O 0.0106 0.0060 'International Tables Vol C Tables 4.2.6.8 and 6.1.1.4'
F F 0.0171 0.0103 'International Tables Vol C Tables 4.2.6.8 and 6.1.1.4'
Ru Ru -1.2594 0.8363 'International Tables Vol C Tables 4.2.6.8 and 6.1.1.4'

loop_
_geom_angle_atom_site_label_1
_geom_angle_atom_site_label_2
_geom_angle_atom_site_label_3
_geom_angle
_geom_angle_site_symmetry_1
_geom_angle_site_symmetry_3
C100 Ru1 C18 146.13(14) . .
C100 Ru1 C17 147.09(13) . .
C18 Ru1 C17 36.75(13) . .
C100 Ru1 C19 140.23(13) . .
C18 Ru1 C19 36.89(13) . .
C17 Ru1 C19 65.89(13) . .
C100 Ru1 C16 141.75(14) . .
C18 Ru1 C16 65.73(14) . .
C17 Ru1 C16 36.45(14) . .
C19 Ru1 C16 76.95(13) . .
C100 Ru1 C20 135.71(13) . .
C18 Ru1 C20 65.44(14) . .
C17 Ru1 C20 77.02(13) . .
C19 Ru1 C20 35.81(13) . .
C16 Ru1 C20 64.77(12) . .
C100 Ru1 C15 136.61(14) . .
C18 Ru1 C15 76.93(14) . .
C17 Ru1 C15 64.88(13) . .
C19 Ru1 C15 64.63(13) . .
C16 Ru1 C15 35.67(12) . .
C20 Ru1 C15 35.97(12) . .
C100 Ru1 Ru5 45.79(9) . .
C18 Ru1 Ru5 108.19(10) . .
C17 Ru1 Ru5 140.19(11) . .
C19 Ru1 Ru5 95.33(9) . .
C16 Ru1 Ru5 172.28(10) . .
C20 Ru1 Ru5 108.76(8) . .
C15 Ru1 Ru5 140.26(8) . .
C100 Ru1 Ru2 45.46(10) . .
C18 Ru1 Ru2 156.58(10) . .
C17 Ru1 Ru2 153.67(11) . .
C19 Ru1 Ru2 119.70(9) . .
C16 Ru1 Ru2 117.38(10) . .
C20 Ru1 Ru2 94.13(9) . .
C15 Ru1 Ru2 93.33(9) . .
Ru5 Ru1 Ru2 66.103(18) . .
C100 Ru1 Ru4 45.89(10) . .
C18 Ru1 Ru4 105.21(10) . .
C17 Ru1 Ru4 104.67(10) . .
C19 Ru1 Ru4 128.51(10) . .
C16 Ru1 Ru4 126.60(9) . .
C20 Ru1 Ru4 162.49(9) . .
C15 Ru1 Ru4 160.12(8) . .
Ru5 Ru1 Ru4 58.615(16) . .
Ru2 Ru1 Ru4 91.218(18) . .
C100 Ru1 Ru3 45.68(9) . .
C18 Ru1 Ru3 144.09(9) . .
C17 Ru1 Ru3 111.43(10) . .
C19 Ru1 Ru3 171.87(9) . .
C16 Ru1 Ru3 96.40(10) . .
C20 Ru1 Ru3 136.93(10) . .
C15 Ru1 Ru3 107.24(9) . .
Ru5 Ru1 Ru3 91.271(15) . .
Ru2 Ru1 Ru3 59.033(13) . .
Ru4 Ru1 Ru3 59.275(16) . .
C2 Ru2 C1 86.92(18) . .
C2 Ru2 C100 132.70(16) . .
C1 Ru2 C100 138.71(15) . .
C2 Ru2 C3 96.31(17) . .
C1 Ru2 C3 93.17(17) . .
C100 Ru2 C3 93.13(15) . .
C2 Ru2 Ru6 85.76(13) . .
C1 Ru2 Ru6 169.86(11) . .
C100 Ru2 Ru6 47.26(9) . .
C3 Ru2 Ru6 94.60(13) . .
C2 Ru2 Ru3 122.07(12) . .
C1 Ru2 Ru3 128.41(11) . .
C100 Ru2 Ru3 46.77(9) . .
C3 Ru2 Ru3 46.53(13) . .
Ru6 Ru2 Ru3 61.662(13) . .
C2 Ru2 Ru1 171.17(13) . .
C1 Ru2 Ru1 97.29(12) . .
C100 Ru2 Ru1 41.81(9) . .
C3 Ru2 Ru1 91.22(12) . .
Ru6 Ru2 Ru1 89.051(18) . .
Ru3 Ru2 Ru1 60.839(15) . .
C2 Ru2 Ru5 114.44(13) . .
C1 Ru2 Ru5 121.14(12) . .
C100 Ru2 Ru5 40.35(9) . .
C3 Ru2 Ru5 133.47(13) . .
Ru6 Ru2 Ru5 56.420(16) . .
Ru3 Ru2 Ru5 87.001(14) . .
Ru1 Ru2 Ru5 56.751(15) . .
C4 Ru3 C5 87.36(16) . .
C4 Ru3 C3 100.38(17) . .
C5 Ru3 C3 93.55(19) . .
C4 Ru3 C100 127.81(15) . .
C5 Ru3 C100 142.53(15) . .
C3 Ru3 C100 92.15(14) . .
C4 Ru3 Ru2 127.82(12) . .
C5 Ru3 Ru2 125.66(13) . .
C3 Ru3 Ru2 46.20(11) . .
C100 Ru3 Ru2 46.11(9) . .
C4 Ru3 Ru4 106.31(13) . .
C5 Ru3 Ru4 118.37(15) . .
C3 Ru3 Ru4 138.63(11) . .
C100 Ru3 Ru4 46.49(9) . .
Ru2 Ru3 Ru4 92.485(14) . .
C4 Ru3 Ru1 87.63(11) . .
C5 Ru3 Ru1 174.10(12) . .
C3 Ru3 Ru1 90.42(11) . .
C100 Ru3 Ru1 41.44(9) . .
Ru2 Ru3 Ru1 60.128(12) . .
Ru4 Ru3 Ru1 60.276(14) . .
C4 Ru3 Ru6 166.40(14) . .
C5 Ru3 Ru6 96.91(12) . .
C3 Ru3 Ru6 92.26(11) . .
C100 Ru3 Ru6 45.83(9) . .
Ru2 Ru3 Ru6 59.138(13) . .
Ru4 Ru3 Ru6 60.323(12) . .
Ru1 Ru3 Ru6 87.276(15) . .
C11 Ru4 C9 91.30(17) . .
C11 Ru4 C10 94.48(18) . .
C9 Ru4 C10 99.28(17) . .
C11 Ru4 C100 119.51(15) . .
C9 Ru4 C100 133.11(14) . .
C10 Ru4 C100 111.34(16) . .
C11 Ru4 Ru5 104.11(13) . .
C9 Ru4 Ru5 94.63(11) . .
C10 Ru4 Ru5 156.49(13) . .
C100 Ru4 Ru5 46.66(9) . .
C11 Ru4 Ru3 118.98(13) . .
C9 Ru4 Ru3 145.79(12) . .
C10 Ru4 Ru3 65.12(13) . .
C100 Ru4 Ru3 46.39(9) . .
Ru5 Ru4 Ru3 92.944(14) . .
C11 Ru4 Ru1 78.53(12) . .
C9 Ru4 Ru1 148.61(11) . .
C10 Ru4 Ru1 110.97(13) . .
C100 Ru4 Ru1 41.54(9) . .
Ru5 Ru4 Ru1 60.193(13) . .
Ru3 Ru4 Ru1 60.449(16) . .
C11 Ru4 Ru6 162.62(13) . .
C9 Ru4 Ru6 95.30(11) . .
C10 Ru4 Ru6 100.27(13) . .
C100 Ru4 Ru6 46.06(9) . .
Ru5 Ru4 Ru6 59.394(15) . .
Ru3 Ru4 Ru6 60.728(15) . .
Ru1 Ru4 Ru6 87.589(18) . .
C13 Ru5 C14 93.17(18) . .
C13 Ru5 C12 99.09(18) . .
C14 Ru5 C12 95.84(17) . .
C13 Ru5 C100 119.45(14) . .
C14 Ru5 C100 127.92(15) . .
C12 Ru5 C100 115.33(15) . .
C13 Ru5 Ru4 90.59(12) . .
C14 Ru5 Ru4 98.03(12) . .
C12 Ru5 Ru4 162.61(12) . .
C100 Ru5 Ru4 47.38(9) . .
C13 Ru5 Ru6 151.40(13) . .
C14 Ru5 Ru6 84.16(12) . .
C12 Ru5 Ru6 109.51(13) . .
C100 Ru5 Ru6 47.40(9) . .
Ru4 Ru5 Ru6 61.806(13) . .
C13 Ru5 Ru1 82.75(11) . .
C14 Ru5 Ru1 158.63(12) . .
C12 Ru5 Ru1 105.51(12) . .
C100 Ru5 Ru1 42.06(9) . .
Ru4 Ru5 Ru1 61.192(11) . .
Ru6 Ru5 Ru1 89.458(15) . .
C13 Ru5 Ru2 134.76(12) . .
C14 Ru5 Ru2 131.84(13) . .
C12 Ru5 Ru2 75.34(12) . .
C100 Ru5 Ru2 40.31(9) . .
Ru4 Ru5 Ru2 87.570(13) . .
Ru6 Ru5 Ru2 56.652(14) . .
Ru1 Ru5 Ru2 57.146(12) . .
C6 Ru6 C7 93.54(18) . .
C6 Ru6 C8 95.74(17) . .
C7 Ru6 C8 94.88(17) . .
C6 Ru6 C100 119.91(15) . .
C7 Ru6 C100 127.08(15) . .
C8 Ru6 C100 118.47(15) . .
C6 Ru6 Ru5 159.78(13) . .
C7 Ru6 Ru5 106.68(13) . .
C8 Ru6 Ru5 83.13(13) . .
C100 Ru6 Ru5 46.31(9) . .
C6 Ru6 Ru2 92.87(13) . .
C7 Ru6 Ru2 172.74(12) . .
C8 Ru6 Ru2 87.87(13) . .
C100 Ru6 Ru2 46.13(9) . .
Ru5 Ru6 Ru2 66.928(17) . .
C6 Ru6 Ru4 125.90(11) . .
C7 Ru6 Ru4 81.80(12) . .
C8 Ru6 Ru4 138.30(13) . .
C100 Ru6 Ru4 45.70(9) . .
Ru5 Ru6 Ru4 58.799(12) . .
Ru2 Ru6 Ru4 91.677(18) . .
C6 Ru6 Ru3 78.05(11) . .
C7 Ru6 Ru3 119.00(11) . .
C8 Ru6 Ru3 145.69(13) . .
C100 Ru6 Ru3 45.38(9) . .
Ru5 Ru6 Ru3 91.484(15) . .
Ru2 Ru6 Ru3 59.201(16) . .
Ru4 Ru6 Ru3 58.949(17) . .
F3 B1 F4 111.6(4) . .
F3 B1 F1 108.3(4) . .
F4 B1 F1 110.1(4) . .
F3 B1 F2 108.9(3) . .
F4 B1 F2 108.4(4) . .
F1 B1 F2 109.5(4) . .
C15 O15 C21 117.5(3) . .
C22 O16 C23 106.3(7) . .
C25' O17 C24' 112.4(7) . .
C25' O17 C24 129.9(8) . .
C24' O17 C24 29.4(5) . .
C25' O17 C25 42.1(7) . .
C24' O17 C25 123.5(6) . .
C24 O17 C25 117.2(6) . .
C26' O18 C27 111.7(6) . .
C26' O18 C26 23.0(8) . .
C27 O18 C26 120.1(5) . .
C28 O19 C29 114.4(4) . .
C20 O20 C30 115.7(3) . .
C31 N1 H1A 109.5 . .
C31 N1 H1B 109.5 . .
H1A N1 H1B 109.5 . .
C31 N1 H1C 109.5 . .
H1A N1 H1C 109.5 . .
H1B N1 H1C 109.5 . .
O1 C1 Ru2 173.4(4) . .
O2 C2 Ru2 178.7(4) . .
O3 C3 Ru2 135.7(3) . .
O3 C3 Ru3 137.0(3) . .
Ru2 C3 Ru3 87.26(17) . .
O4 C4 Ru3 174.3(4) . .
O5 C5 Ru3 178.6(4) . .
O6 C6 Ru6 175.4(3) . .
O7 C7 Ru6 175.1(4) . .
O8 C8 Ru6 178.3(4) . .
O9 C9 Ru4 178.3(4) . .
O10 C10 Ru4 165.0(4) . .
O11 C11 Ru4 176.1(4) . .
O12 C12 Ru5 174.2(4) . .
O13 C13 Ru5 175.1(4) . .
O14 C14 Ru5 177.7(4) . .
O15 C15 C16 124.4(3) . .
O15 C15 C20 116.3(3) . .
C16 C15 C20 119.3(4) . .
O15 C15 Ru1 131.6(2) . .
C16 C15 Ru1 69.7(2) . .
C20 C15 Ru1 71.4(2) . .
C17 C16 C15 120.5(3) . .
C17 C16 Ru1 70.0(2) . .
C15 C16 Ru1 74.60(19) . .
C17 C16 H16 119.7 . .
C15 C16 H16 119.7 . .
Ru1 C16 H16 127.8 . .
C18 C17 C16 120.4(3) . .
C18 C17 Ru1 71.3(2) . .
C16 C17 Ru1 73.6(2) . .
C18 C17 H17 119.8 . .
C16 C17 H17 119.8 . .
Ru1 C17 H17 127.4 . .
C17 C18 C19 119.5(4) . .
C17 C18 Ru1 71.9(2) . .
C19 C18 Ru1 72.5(2) . .
C17 C18 H18 120.2 . .
C19 C18 H18 120.2 . .
Ru1 C18 H18 127.3 . .
C20 C19 C18 121.3(3) . .
C20 C19 Ru1 75.1(2) . .
C18 C19 Ru1 70.6(2) . .
C20 C19 H19 119.4 . .
C18 C19 H19 119.4 . .
Ru1 C19 H19 126.9 . .
O20 C20 C19 125.1(3) . .
O20 C20 C15 115.9(3) . .
C19 C20 C15 119.0(3) . .
O20 C20 Ru1 131.9(2) . .
C19 C20 Ru1 69.1(2) . .
C15 C20 Ru1 72.6(2) . .
O15 C21 C22 108.3(3) . .
O15 C21 H21A 110.0 . .
C22 C21 H21A 110.0 . .
O15 C21 H21B 110.0 . .
C22 C21 H21B 110.0 . .
H21A C21 H21B 108.4 . .
O16 C22 C21 116.1(5) . .
O16 C22 H22A 108.3 . .
C21 C22 H22A 108.3 . .
O16 C22 H22B 108.3 . .
C21 C22 H22B 108.3 . .
H22A C22 H22B 107.4 . .
O16 C23 C24 105.4(9) . .
O16 C23 H23A 110.7 . .
C24 C23 H23A 110.7 . .
O16 C23 H23B 110.7 . .
C24 C23 H23B 110.7 . .
H23A C23 H23B 108.8 . .
O17 C24 C23 108.7(8) . .
O17 C24 H24A 109.9 . .
C23 C24 H24A 110.0 . .
O17 C24 H24B 110.0 . .
C23 C24 H24B 110.0 . .
H24A C24 H24B 108.3 . .
C26 C25 O17 113.1(8) . .
C26 C25 H25A 109.0 . .
O17 C25 H25A 109.0 . .
C26 C25 H25B 108.9 . .
O17 C25 H25B 109.0 . .
H25A C25 H25B 107.8 . .
C25 C26 O18 117.6(8) . .
C25 C26 H26A 107.9 . .
O18 C26 H26A 107.9 . .
C25 C26 H26B 107.9 . .
O18 C26 H26B 107.9 . .
H26A C26 H26B 107.2 . .
O16' C23' C24' 115.3(7) . .
O16' C23' H23C 108.4 . .
C24' C23' H23C 108.4 . .
O16' C23' H23D 108.4 . .
C24' C23' H23D 108.4 . .
H23C C23' H23D 107.5 . .
O17 C24' C23' 109.4(7) . .
O17 C24' H24C 109.8 . .
C23' C24' H24C 109.8 . .
O17 C24' H24D 109.8 . .
C23' C24' H24D 109.8 . .
H24C C24' H24D 108.2 . .
C26' C25' O17 120.0(11) . .
C26' C25' H25C 107.3 . .
O17 C25' H25C 107.3 . .
C26' C25' H25D 107.3 . .
O17 C25' H25D 107.3 . .
H25C C25' H25D 106.9 . .
C25' C26' O18 119.7(11) . .
C25' C26' H26C 107.4 . .
O18 C26' H26C 107.4 . .
C25' C26' H26D 107.4 . .
O18 C26' H26D 107.4 . .
H26C C26' H26D 106.9 . .
O18 C27 C28 109.8(4) . .
O18 C27 H27A 109.7 . .
C28 C27 H27A 109.7 . .
O18 C27 H27B 109.7 . .
C28 C27 H27B 109.7 . .
H27A C27 H27B 108.2 . .
O19 C28 C27 113.8(4) . .
O19 C28 H28A 108.8 . .
C27 C28 H28A 108.8 . .
O19 C28 H28B 108.8 . .
C27 C28 H28B 108.8 . .
H28A C28 H28B 107.7 . .
O19 C29 C30 108.4(3) . .
O19 C29 H29A 110.0 . .
C30 C29 H29A 110.0 . .
O19 C29 H29B 110.0 . .
C30 C29 H29B 110.0 . .
H29A C29 H29B 108.4 . .
O20 C30 C29 108.1(3) . .
O20 C30 H30A 110.1 . .
C29 C30 H30A 110.1 . .
O20 C30 H30B 110.1 . .
C29 C30 H30B 110.1 . .
H30A C30 H30B 108.4 . .
C32 C31 N1 114.0(4) . .
C32 C31 H31A 108.7 . .
N1 C31 H31A 108.7 . .
C32 C31 H31B 108.7 . .
N1 C31 H31B 108.7 . .
H31A C31 H31B 107.6 . .
C31 C32 C33 116.6(4) . .
C31 C32 H32A 108.1 . .
C33 C32 H32A 108.1 . .
C31 C32 H32B 108.1 . .
C33 C32 H32B 108.1 . .
H32A C32 H32B 107.3 . .
C34 C33 C32 124.2(5) . .
C34 C33 H33A 106.3 . .
C32 C33 H33A 106.3 . .
C34 C33 H33B 106.3 . .
C32 C33 H33B 106.3 . .
H33A C33 H33B 106.4 . .
C33 C34 C34 120.2(5) . 2_575
C33 C34 H34A 107.3 . .
C34 C34 H34A 107.3 2_575 .
C33 C34 H34B 107.3 . .
C34 C34 H34B 107.3 2_575 .
H34A C34 H34B 106.9 . .
Ru1 C100 Ru2 92.73(14) . .
Ru1 C100 Ru5 92.15(14) . .
Ru2 C100 Ru5 99.34(13) . .
Ru1 C100 Ru3 92.87(12) . .
Ru2 C100 Ru3 87.11(13) . .
Ru5 C100 Ru3 171.63(19) . .
Ru1 C100 Ru4 92.56(13) . .
Ru2 C100 Ru4 172.36(18) . .
Ru5 C100 Ru4 85.96(13) . .
Ru3 C100 Ru4 87.13(12) . .
Ru1 C100 Ru6 178.19(17) . .
Ru2 C100 Ru6 86.62(12) . .
Ru5 C100 Ru6 86.29(11) . .
Ru3 C100 Ru6 88.78(13) . .
Ru4 C100 Ru6 88.25(13) . .
O21 C36 C37 133.6(10) . .
O21 C36 C38 114.5(9) . .
C37 C36 C38 111.7(7) . .
C36 C37 H37A 109.5 . .
C36 C37 H37B 109.5 . .
H37A C37 H37B 109.5 . .
C36 C37 H37C 109.5 . .
H37A C37 H37C 109.5 . .
H37B C37 H37C 109.5 . .
C36 C38 H38A 109.5 . .
C36 C38 H38B 109.5 . .
H38A C38 H38B 109.5 . .
C36 C38 H38C 109.5 . .
H38A C38 H38C 109.5 . .
H38B C38 H38C 109.5 . .

loop_
_geom_bond_atom_site_label_1
_geom_bond_atom_site_label_2
_geom_bond_distance
_geom_bond_site_symmetry_2
Ru1 C100 1.922(3) .
Ru1 C18 2.212(4) .
Ru1 C17 2.220(3) .
Ru1 C19 2.236(3) .
Ru1 C16 2.266(3) .
Ru1 C20 2.314(4) .
Ru1 C15 2.329(4) .
Ru1 Ru5 2.8668(5) .
Ru1 Ru2 2.8797(4) .
Ru1 Ru4 2.8950(5) .
Ru1 Ru3 2.9000(6) .
Ru2 C2 1.869(4) .
Ru2 C1 1.898(5) .
Ru2 C100 2.055(3) .
Ru2 C3 2.058(4) .
Ru2 Ru6 2.8457(5) .
Ru2 Ru3 2.8475(5) .
Ru2 Ru5 3.1341(7) .
Ru3 C4 1.868(4) .
Ru3 C5 1.889(4) .
Ru3 C3 2.069(5) .
Ru3 C100 2.077(3) .
Ru3 Ru4 2.8657(7) .
Ru3 Ru6 2.9178(5) .
Ru4 C11 1.875(5) .
Ru4 C9 1.903(4) .
Ru4 C10 1.925(4) .
Ru4 C100 2.081(3) .
Ru4 Ru5 2.8205(5) .
Ru4 Ru6 2.9062(4) .
Ru5 C13 1.901(5) .
Ru5 C14 1.906(4) .
Ru5 C12 1.919(4) .
Ru5 C100 2.056(3) .
Ru5 Ru6 2.8381(6) .
Ru6 C6 1.899(5) .
Ru6 C7 1.905(5) .
Ru6 C8 1.909(4) .
Ru6 C100 2.093(3) .
B1 F3 1.375(5) .
B1 F4 1.382(6) .
B1 F1 1.383(6) .
B1 F2 1.395(5) .
O1 C1 1.140(5) .
O2 C2 1.143(5) .
O3 C3 1.175(5) .
O4 C4 1.139(4) .
O5 C5 1.137(5) .
O6 C6 1.147(5) .
O7 C7 1.136(5) .
O8 C8 1.137(4) .
O9 C9 1.140(5) .
O10 C10 1.149(4) .
O11 C11 1.147(5) .
O12 C12 1.137(5) .
O13 C13 1.134(5) .
O14 C14 1.135(5) .
O15 C15 1.345(4) .
O15 C21 1.449(4) .
O16 C22 1.327(7) .
O16 C23 1.416(8) .
O16' C23' 1.449(8) .
O17 C25' 1.384(9) .
O17 C24' 1.402(7) .
O17 C24 1.406(8) .
O17 C25 1.417(7) .
O18 C26' 1.380(9) .
O18 C27 1.394(6) .
O18 C26 1.416(8) .
O19 C28 1.423(5) .
O19 C29 1.428(5) .
O20 C20 1.351(4) .
O20 C30 1.453(4) .
N1 C31 1.519(6) .
N1 H1A 0.9100 .
N1 H1B 0.9100 .
N1 H1C 0.9100 .
C15 C16 1.409(5) .
C15 C20 1.434(5) .
C16 C17 1.404(5) .
C16 H16 0.9500 .
C17 C18 1.397(5) .
C17 H17 0.9500 .
C18 C19 1.408(5) .
C18 H18 0.9500 .
C19 C20 1.401(5) .
C19 H19 0.9500 .
C21 C22 1.485(6) .
C21 H21A 0.9900 .
C21 H21B 0.9900 .
C22 H22A 0.9900 .
C22 H22B 0.9900 .
C23 C24 1.471(13) .
C23 H23A 0.9900 .
C23 H23B 0.9900 .
C24 H24A 0.9900 .
C24 H24B 0.9900 .
C25 C26 1.391(11) .
C25 H25A 0.9900 .
C25 H25B 0.9900 .
C26 H26A 0.9900 .
C26 H26B 0.9900 .
C23' C24' 1.552(10) .
C23' H23C 0.9900 .
C23' H23D 0.9900 .
C24' H24C 0.9900 .
C24' H24D 0.9900 .
C25' C26' 1.380(14) .
C25' H25C 0.9900 .
C25' H25D 0.9900 .
C26' H26C 0.9900 .
C26' H26D 0.9900 .
C27 C28 1.474(7) .
C27 H27A 0.9900 .
C27 H27B 0.9900 .
C28 H28A 0.9900 .
C28 H28B 0.9900 .
C29 C30 1.489(5) .
C29 H29A 0.9900 .
C29 H29B 0.9900 .
C30 H30A 0.9900 .
C30 H30B 0.9900 .
C31 C32 1.436(6) .
C31 H31A 0.9900 .
C31 H31B 0.9900 .
C32 C33 1.501(7) .
C32 H32A 0.9900 .
C32 H32B 0.9900 .
C33 C34 1.452(7) .
C33 H33A 0.9900 .
C33 H33B 0.9900 .
C34 C34 1.487(9) 2_575
C34 H34A 0.9900 .
C34 H34B 0.9900 .
C36 O21 1.230(18) .
C36 C37 1.479(9) .
C36 C38 1.487(10) .
C37 H37A 0.9800 .
C37 H37B 0.9800 .
C37 H37C 0.9800 .
C38 H38A 0.9800 .
C38 H38B 0.9800 .
C38 H38C 0.9800 .

loop_
_geom_torsion_atom_site_label_1
_geom_torsion_atom_site_label_2
_geom_torsion_atom_site_label_3
_geom_torsion_atom_site_label_4
_geom_torsion
_geom_torsion_site_symmetry_4
C100 Ru1 Ru2 C2 55.2(8) .
C18 Ru1 Ru2 C2 -76.0(9) .
C17 Ru1 Ru2 C2 -172.9(9) .
C19 Ru1 Ru2 C2 -77.6(8) .
C16 Ru1 Ru2 C2 -167.8(8) .
C20 Ru1 Ru2 C2 -104.2(8) .
C15 Ru1 Ru2 C2 -140.2(8) .
Ru5 Ru1 Ru2 C2 4.6(8) .
Ru4 Ru1 Ru2 C2 59.2(8) .
Ru3 Ru1 Ru2 C2 111.7(8) .
C100 Ru1 Ru2 C1 173.31(17) .
C18 Ru1 Ru2 C1 42.1(3) .
C17 Ru1 Ru2 C1 -54.8(2) .
C19 Ru1 Ru2 C1 40.46(16) .
C16 Ru1 Ru2 C1 -49.70(15) .
C20 Ru1 Ru2 C1 13.95(14) .
C15 Ru1 Ru2 C1 -22.10(14) .
Ru5 Ru1 Ru2 C1 122.66(12) .
Ru4 Ru1 Ru2 C1 177.26(11) .
Ru3 Ru1 Ru2 C1 -130.24(12) .
C18 Ru1 Ru2 C100 -131.2(3) .
C17 Ru1 Ru2 C100 131.9(3) .
C19 Ru1 Ru2 C100 -132.85(17) .
C16 Ru1 Ru2 C100 136.99(16) .
C20 Ru1 Ru2 C100 -159.37(15) .
C15 Ru1 Ru2 C100 164.59(15) .
Ru5 Ru1 Ru2 C100 -50.66(13) .
Ru4 Ru1 Ru2 C100 3.95(13) .
Ru3 Ru1 Ru2 C100 56.45(13) .
C100 Ru1 Ru2 C3 -93.34(18) .
C18 Ru1 Ru2 C3 135.4(3) .
C17 Ru1 Ru2 C3 38.5(3) .
C19 Ru1 Ru2 C3 133.81(16) .
C16 Ru1 Ru2 C3 43.66(17) .
C20 Ru1 Ru2 C3 107.30(15) .
C15 Ru1 Ru2 C3 71.25(15) .
Ru5 Ru1 Ru2 C3 -143.99(13) .
Ru4 Ru1 Ru2 C3 -89.38(13) .
Ru3 Ru1 Ru2 C3 -36.88(13) .
C100 Ru1 Ru2 Ru6 1.24(13) .
C18 Ru1 Ru2 Ru6 -130.0(2) .
C17 Ru1 Ru2 Ru6 133.1(2) .
C19 Ru1 Ru2 Ru6 -131.61(11) .
C16 Ru1 Ru2 Ru6 138.24(10) .
C20 Ru1 Ru2 Ru6 -158.12(9) .
C15 Ru1 Ru2 Ru6 165.83(8) .
Ru5 Ru1 Ru2 Ru6 -49.412(16) .
Ru4 Ru1 Ru2 Ru6 5.195(10) .
Ru3 Ru1 Ru2 Ru6 57.696(12) .
C100 Ru1 Ru2 Ru3 -56.45(13) .
C18 Ru1 Ru2 Ru3 172.3(2) .
C17 Ru1 Ru2 Ru3 75.4(2) .
C19 Ru1 Ru2 Ru3 170.69(11) .
C16 Ru1 Ru2 Ru3 80.54(10) .
C20 Ru1 Ru2 Ru3 144.18(9) .
C15 Ru1 Ru2 Ru3 108.14(8) .
Ru5 Ru1 Ru2 Ru3 -107.108(14) .
Ru4 Ru1 Ru2 Ru3 -52.501(13) .
C100 Ru1 Ru2 Ru5 50.66(13) .
C18 Ru1 Ru2 Ru5 -80.6(2) .
C17 Ru1 Ru2 Ru5 -177.5(2) .
C19 Ru1 Ru2 Ru5 -82.20(11) .
C16 Ru1 Ru2 Ru5 -172.35(10) .
C20 Ru1 Ru2 Ru5 -108.71(9) .
C15 Ru1 Ru2 Ru5 -144.75(8) .
Ru4 Ru1 Ru2 Ru5 54.608(16) .
Ru3 Ru1 Ru2 Ru5 107.108(14) .
C2 Ru2 Ru3 C4 130.1(2) .
C1 Ru2 Ru3 C4 15.5(2) .
C100 Ru2 Ru3 C4 -109.3(2) .
C3 Ru2 Ru3 C4 64.6(2) .
Ru6 Ru2 Ru3 C4 -165.82(16) .
Ru1 Ru2 Ru3 C4 -59.59(16) .
Ru5 Ru2 Ru3 C4 -112.76(16) .
C2 Ru2 Ru3 C5 11.1(2) .
C1 Ru2 Ru3 C5 -103.5(2) .
C100 Ru2 Ru3 C5 131.7(2) .
C3 Ru2 Ru3 C5 -54.4(2) .
Ru6 Ru2 Ru3 C5 75.16(17) .
Ru1 Ru2 Ru3 C5 -178.62(17) .
Ru5 Ru2 Ru3 C5 128.22(17) .
C2 Ru2 Ru3 C3 65.5(2) .
C1 Ru2 Ru3 C3 -49.1(2) .
C100 Ru2 Ru3 C3 -173.9(2) .
Ru6 Ru2 Ru3 C3 129.55(16) .
Ru1 Ru2 Ru3 C3 -124.23(16) .
Ru5 Ru2 Ru3 C3 -177.40(16) .
C2 Ru2 Ru3 C100 -120.6(2) .
C1 Ru2 Ru3 C100 124.8(2) .
C3 Ru2 Ru3 C100 173.9(2) .
Ru6 Ru2 Ru3 C100 -56.54(12) .
Ru1 Ru2 Ru3 C100 49.69(12) .
Ru5 Ru2 Ru3 C100 -3.48(12) .
C2 Ru2 Ru3 Ru4 -116.98(16) .
C1 Ru2 Ru3 Ru4 128.43(16) .
C100 Ru2 Ru3 Ru4 3.64(12) .
C3 Ru2 Ru3 Ru4 177.56(16) .
Ru6 Ru2 Ru3 Ru4 -52.897(14) .
Ru1 Ru2 Ru3 Ru4 53.327(16) .
Ru5 Ru2 Ru3 Ru4 0.160(11) .
C2 Ru2 Ru3 Ru1 -170.30(16) .
C1 Ru2 Ru3 Ru1 75.11(16) .
C100 Ru2 Ru3 Ru1 -49.69(12) .
C3 Ru2 Ru3 Ru1 124.23(16) .
Ru6 Ru2 Ru3 Ru1 -106.224(19) .
Ru5 Ru2 Ru3 Ru1 -53.167(16) .
C2 Ru2 Ru3 Ru6 -64.08(16) .
C1 Ru2 Ru3 Ru6 -178.67(16) .
C100 Ru2 Ru3 Ru6 56.54(12) .
C3 Ru2 Ru3 Ru6 -129.55(16) .
Ru1 Ru2 Ru3 Ru6 106.224(19) .
Ru5 Ru2 Ru3 Ru6 53.057(14) .
C100 Ru1 Ru3 C4 -166.86(19) .
C18 Ru1 Ru3 C4 -37.8(2) .
C17 Ru1 Ru3 C4 -15.54(17) .
C19 Ru1 Ru3 C4 53.6(7) .
C16 Ru1 Ru3 C4 18.83(17) .
C20 Ru1 Ru3 C4 78.28(18) .
C15 Ru1 Ru3 C4 53.63(16) .
Ru5 Ru1 Ru3 C4 -162.06(13) .
Ru2 Ru1 Ru3 C4 137.01(13) .
Ru4 Ru1 Ru3 C4 -110.31(13) .
C100 Ru1 Ru3 C5 -134.9(14) .
C18 Ru1 Ru3 C5 -5.8(14) .
C17 Ru1 Ru3 C5 16.5(14) .
C19 Ru1 Ru3 C5 85.6(16) .
C16 Ru1 Ru3 C5 50.8(14) .
C20 Ru1 Ru3 C5 110.3(14) .
C15 Ru1 Ru3 C5 85.6(14) .
Ru5 Ru1 Ru3 C5 -130.1(14) .
Ru2 Ru1 Ru3 C5 169.0(14) .
Ru4 Ru1 Ru3 C5 -78.3(14) .
C100 Ru1 Ru3 C3 92.77(18) .
C18 Ru1 Ru3 C3 -138.2(2) .
C17 Ru1 Ru3 C3 -115.91(16) .
C19 Ru1 Ru3 C3 -46.8(6) .
C16 Ru1 Ru3 C3 -81.54(15) .
C20 Ru1 Ru3 C3 -22.09(16) .
C15 Ru1 Ru3 C3 -46.74(14) .
Ru5 Ru1 Ru3 C3 97.57(11) .
Ru2 Ru1 Ru3 C3 36.64(11) .
Ru4 Ru1 Ru3 C3 149.32(11) .
C18 Ru1 Ru3 C100 129.1(2) .
C17 Ru1 Ru3 C100 151.32(18) .
C19 Ru1 Ru3 C100 -139.5(7) .
C16 Ru1 Ru3 C100 -174.31(17) .
C20 Ru1 Ru3 C100 -114.86(18) .
C15 Ru1 Ru3 C100 -139.51(17) .
Ru5 Ru1 Ru3 C100 4.80(14) .
Ru2 Ru1 Ru3 C100 -56.13(14) .
Ru4 Ru1 Ru3 C100 56.55(14) .
C100 Ru1 Ru3 Ru2 56.13(14) .
C18 Ru1 Ru3 Ru2 -174.80(17) .
C17 Ru1 Ru3 Ru2 -152.55(11) .
C19 Ru1 Ru3 Ru2 -83.4(6) .
C16 Ru1 Ru3 Ru2 -118.19(10) .
C20 Ru1 Ru3 Ru2 -58.73(12) .
C15 Ru1 Ru3 Ru2 -83.38(9) .
Ru5 Ru1 Ru3 Ru2 60.931(16) .
Ru4 Ru1 Ru3 Ru2 112.675(16) .
C100 Ru1 Ru3 Ru4 -56.55(14) .
C18 Ru1 Ru3 Ru4 72.53(17) .
C17 Ru1 Ru3 Ru4 94.78(11) .
C19 Ru1 Ru3 Ru4 163.9(6) .
C16 Ru1 Ru3 Ru4 129.14(10) .
C20 Ru1 Ru3 Ru4 -171.41(12) .
C15 Ru1 Ru3 Ru4 163.95(9) .
Ru5 Ru1 Ru3 Ru4 -51.744(14) .
Ru2 Ru1 Ru3 Ru4 -112.675(16) .
C100 Ru1 Ru3 Ru6 0.53(14) .
C18 Ru1 Ru3 Ru6 129.60(17) .
C17 Ru1 Ru3 Ru6 151.85(11) .
C19 Ru1 Ru3 Ru6 -139.0(6) .
C16 Ru1 Ru3 Ru6 -173.79(10) .
C20 Ru1 Ru3 Ru6 -114.34(12) .
C15 Ru1 Ru3 Ru6 -138.98(9) .
Ru5 Ru1 Ru3 Ru6 5.327(12) .
Ru2 Ru1 Ru3 Ru6 -55.604(15) .
Ru4 Ru1 Ru3 Ru6 57.071(15) .
C4 Ru3 Ru4 C11 22.62(19) .
C5 Ru3 Ru4 C11 118.55(19) .
C3 Ru3 Ru4 C11 -105.4(2) .
C100 Ru3 Ru4 C11 -104.47(19) .
Ru2 Ru3 Ru4 C11 -108.09(15) .
Ru1 Ru3 Ru4 C11 -54.88(15) .
Ru6 Ru3 Ru4 C11 -160.09(15) .
C4 Ru3 Ru4 C9 -126.8(2) .
C5 Ru3 Ru4 C9 -30.9(2) .
C3 Ru3 Ru4 C9 105.2(3) .
C100 Ru3 Ru4 C9 106.1(2) .
Ru2 Ru3 Ru4 C9 102.5(2) .
Ru1 Ru3 Ru4 C9 155.7(2) .
Ru6 Ru3 Ru4 C9 50.5(2) .
C4 Ru3 Ru4 C10 -58.26(18) .
C5 Ru3 Ru4 C10 37.67(19) .
C3 Ru3 Ru4 C10 173.7(2) .
C100 Ru3 Ru4 C10 174.65(18) .
Ru2 Ru3 Ru4 C10 171.03(13) .
Ru1 Ru3 Ru4 C10 -135.76(13) .
Ru6 Ru3 Ru4 C10 119.03(13) .
C4 Ru3 Ru4 C100 127.09(17) .
C5 Ru3 Ru4 C100 -136.97(17) .
C3 Ru3 Ru4 C100 -0.9(2) .
Ru2 Ru3 Ru4 C100 -3.62(12) .
Ru1 Ru3 Ru4 C100 49.60(12) .
Ru6 Ru3 Ru4 C100 -55.61(12) .
C4 Ru3 Ru4 Ru5 130.53(12) .
C5 Ru3 Ru4 Ru5 -133.53(13) .
C3 Ru3 Ru4 Ru5 2.49(18) .
C100 Ru3 Ru4 Ru5 3.44(12) .
Ru2 Ru3 Ru4 Ru5 -0.178(12) .
Ru1 Ru3 Ru4 Ru5 53.035(13) .
Ru6 Ru3 Ru4 Ru5 -52.175(13) .
C4 Ru3 Ru4 Ru1 77.49(12) .
C5 Ru3 Ru4 Ru1 173.43(13) .
C3 Ru3 Ru4 Ru1 -50.54(17) .
C100 Ru3 Ru4 Ru1 -49.60(12) .
Ru2 Ru3 Ru4 Ru1 -53.213(13) .
Ru6 Ru3 Ru4 Ru1 -105.210(16) .
C4 Ru3 Ru4 Ru6 -177.30(12) .
C5 Ru3 Ru4 Ru6 -81.36(13) .
C3 Ru3 Ru4 Ru6 54.67(17) .
C100 Ru3 Ru4 Ru6 55.61(12) .
Ru2 Ru3 Ru4 Ru6 51.997(14) .
Ru1 Ru3 Ru4 Ru6 105.210(16) .
C100 Ru1 Ru4 C11 -170.66(19) .
C18 Ru1 Ru4 C11 -11.46(16) .
C17 Ru1 Ru4 C11 26.63(17) .
C19 Ru1 Ru4 C11 -44.02(17) .
C16 Ru1 Ru4 C11 59.36(19) .
C20 Ru1 Ru4 C11 -66.7(3) .
C15 Ru1 Ru4 C11 82.1(3) .
Ru5 Ru1 Ru4 C11 -113.76(14) .
Ru2 Ru1 Ru4 C11 -174.58(13) .
Ru3 Ru1 Ru4 C11 133.11(14) .
C100 Ru1 Ru4 C9 -97.4(3) .
C18 Ru1 Ru4 C9 61.8(2) .
C17 Ru1 Ru4 C9 99.9(2) .
C19 Ru1 Ru4 C9 29.2(2) .
C16 Ru1 Ru4 C9 132.6(3) .
C20 Ru1 Ru4 C9 6.5(4) .
C15 Ru1 Ru4 C9 155.4(3) .
Ru5 Ru1 Ru4 C9 -40.5(2) .
Ru2 Ru1 Ru4 C9 -101.3(2) .
Ru3 Ru1 Ru4 C9 -153.6(2) .
C100 Ru1 Ru4 C10 98.91(19) .
C18 Ru1 Ru4 C10 -101.89(17) .
C17 Ru1 Ru4 C10 -63.80(17) .
C19 Ru1 Ru4 C10 -134.45(18) .
C16 Ru1 Ru4 C10 -31.07(19) .
C20 Ru1 Ru4 C10 -157.2(3) .
C15 Ru1 Ru4 C10 -8.3(3) .
Ru5 Ru1 Ru4 C10 155.81(14) .
Ru2 Ru1 Ru4 C10 94.99(14) .
Ru3 Ru1 Ru4 C10 42.68(14) .
C18 Ru1 Ru4 C100 159.20(16) .
C17 Ru1 Ru4 C100 -162.71(17) .
C19 Ru1 Ru4 C100 126.63(17) .
C16 Ru1 Ru4 C100 -129.98(18) .
C20 Ru1 Ru4 C100 103.9(3) .
C15 Ru1 Ru4 C100 -107.2(3) .
Ru5 Ru1 Ru4 C100 56.89(13) .
Ru2 Ru1 Ru4 C100 -3.92(13) .
Ru3 Ru1 Ru4 C100 -56.24(13) .
C100 Ru1 Ru4 Ru5 -56.89(13) .
C18 Ru1 Ru4 Ru5 102.31(10) .
C17 Ru1 Ru4 Ru5 140.39(11) .
C19 Ru1 Ru4 Ru5 69.74(11) .
C16 Ru1 Ru4 Ru5 173.12(13) .
C20 Ru1 Ru4 Ru5 47.0(3) .
C15 Ru1 Ru4 Ru5 -164.1(3) .
Ru2 Ru1 Ru4 Ru5 -60.817(17) .
Ru3 Ru1 Ru4 Ru5 -113.130(13) .
C100 Ru1 Ru4 Ru3 56.24(13) .
C18 Ru1 Ru4 Ru3 -144.56(10) .
C17 Ru1 Ru4 Ru3 -106.48(11) .
C19 Ru1 Ru4 Ru3 -177.13(11) .
C16 Ru1 Ru4 Ru3 -73.75(13) .
C20 Ru1 Ru4 Ru3 160.2(3) .
C15 Ru1 Ru4 Ru3 -51.0(3) .
Ru5 Ru1 Ru4 Ru3 113.130(13) .
Ru2 Ru1 Ru4 Ru3 52.314(13) .
C100 Ru1 Ru4 Ru6 -1.17(13) .
C18 Ru1 Ru4 Ru6 158.03(10) .
C17 Ru1 Ru4 Ru6 -163.88(11) .
C19 Ru1 Ru4 Ru6 125.46(11) .
C16 Ru1 Ru4 Ru6 -131.15(13) .
C20 Ru1 Ru4 Ru6 102.8(3) .
C15 Ru1 Ru4 Ru6 -108.4(3) .
Ru5 Ru1 Ru4 Ru6 55.726(16) .
Ru2 Ru1 Ru4 Ru6 -5.091(10) .
Ru3 Ru1 Ru4 Ru6 -57.404(13) .
C11 Ru4 Ru5 C13 -13.74(18) .
C9 Ru4 Ru5 C13 78.77(17) .
C10 Ru4 Ru5 C13 -155.0(3) .
C100 Ru4 Ru5 C13 -131.19(17) .
Ru3 Ru4 Ru5 C13 -134.62(12) .
Ru1 Ru4 Ru5 C13 -81.39(12) .
Ru6 Ru4 Ru5 C13 172.20(12) .
C11 Ru4 Ru5 C14 -107.02(19) .
C9 Ru4 Ru5 C14 -14.51(18) .
C10 Ru4 Ru5 C14 111.8(3) .
C100 Ru4 Ru5 C14 135.52(18) .
Ru3 Ru4 Ru5 C14 132.10(13) .
Ru1 Ru4 Ru5 C14 -174.67(13) .
Ru6 Ru4 Ru5 C14 78.92(13) .
C11 Ru4 Ru5 C12 110.4(4) .
C9 Ru4 Ru5 C12 -157.1(4) .
C10 Ru4 Ru5 C12 -30.8(5) .
C100 Ru4 Ru5 C12 -7.1(4) .
Ru3 Ru4 Ru5 C12 -10.5(4) .
Ru1 Ru4 Ru5 C12 42.7(4) .
Ru6 Ru4 Ru5 C12 -63.7(4) .
C11 Ru4 Ru5 C100 117.46(18) .
C9 Ru4 Ru5 C100 -150.03(17) .
C10 Ru4 Ru5 C100 -23.8(3) .
Ru3 Ru4 Ru5 C100 -3.42(12) .
Ru1 Ru4 Ru5 C100 49.81(12) .
Ru6 Ru4 Ru5 C100 -56.61(12) .
C11 Ru4 Ru5 Ru6 174.06(13) .
C9 Ru4 Ru5 Ru6 -93.42(12) .
C10 Ru4 Ru5 Ru6 32.8(3) .
C100 Ru4 Ru5 Ru6 56.61(12) .
Ru3 Ru4 Ru5 Ru6 53.182(16) .
Ru1 Ru4 Ru5 Ru6 106.412(19) .
C11 Ru4 Ru5 Ru1 67.65(13) .
C9 Ru4 Ru5 Ru1 160.16(12) .
C10 Ru4 Ru5 Ru1 -73.6(3) .
C100 Ru4 Ru5 Ru1 -49.81(12) .
Ru3 Ru4 Ru5 Ru1 -53.230(14) .
Ru6 Ru4 Ru5 Ru1 -106.412(19) .
C11 Ru4 Ru5 Ru2 121.04(13) .
C9 Ru4 Ru5 Ru2 -146.44(12) .
C10 Ru4 Ru5 Ru2 -20.2(3) .
C100 Ru4 Ru5 Ru2 3.59(12) .
Ru3 Ru4 Ru5 Ru2 0.162(11) .
Ru1 Ru4 Ru5 Ru2 53.392(14) .
Ru6 Ru4 Ru5 Ru2 -53.020(16) .
C100 Ru1 Ru5 C13 151.74(19) .
C18 Ru1 Ru5 C13 -2.38(16) .
C17 Ru1 Ru5 C13 20.3(2) .
C19 Ru1 Ru5 C13 -37.81(16) .
C16 Ru1 Ru5 C13 -39.6(8) .
C20 Ru1 Ru5 C13 -71.86(17) .
C15 Ru1 Ru5 C13 -93.7(2) .
Ru2 Ru1 Ru5 C13 -158.00(13) .
Ru4 Ru1 Ru5 C13 94.69(13) .
Ru3 Ru1 Ru5 C13 146.95(13) .
C100 Ru1 Ru5 C14 71.7(4) .
C18 Ru1 Ru5 C14 -82.5(4) .
C17 Ru1 Ru5 C14 -59.8(4) .
C19 Ru1 Ru5 C14 -117.9(4) .
C16 Ru1 Ru5 C14 -119.7(8) .
C20 Ru1 Ru5 C14 -151.9(4) .
C15 Ru1 Ru5 C14 -173.8(4) .
Ru2 Ru1 Ru5 C14 121.9(3) .
Ru4 Ru1 Ru5 C14 14.6(3) .
Ru3 Ru1 Ru5 C14 66.9(3) .
C100 Ru1 Ru5 C12 -110.80(19) .
C18 Ru1 Ru5 C12 95.09(17) .
C17 Ru1 Ru5 C12 117.7(2) .
C19 Ru1 Ru5 C12 59.66(16) .
C16 Ru1 Ru5 C12 57.9(8) .
C20 Ru1 Ru5 C12 25.60(17) .
C15 Ru1 Ru5 C12 3.8(2) .
Ru2 Ru1 Ru5 C12 -60.53(13) .
Ru4 Ru1 Ru5 C12 -167.84(13) .
Ru3 Ru1 Ru5 C12 -115.59(13) .
C18 Ru1 Ru5 C100 -154.11(17) .
C17 Ru1 Ru5 C100 -131.5(2) .
C19 Ru1 Ru5 C100 170.46(17) .
C16 Ru1 Ru5 C100 168.7(8) .
C20 Ru1 Ru5 C100 136.40(17) .
C15 Ru1 Ru5 C100 114.6(2) .
Ru2 Ru1 Ru5 C100 50.26(14) .
Ru4 Ru1 Ru5 C100 -57.05(14) .
Ru3 Ru1 Ru5 C100 -4.79(14) .
C100 Ru1 Ru5 Ru4 57.05(14) .
C18 Ru1 Ru5 Ru4 -97.07(10) .
C17 Ru1 Ru5 Ru4 -74.43(15) .
C19 Ru1 Ru5 Ru4 -132.50(10) .
C16 Ru1 Ru5 Ru4 -134.3(7) .
C20 Ru1 Ru5 Ru4 -166.56(10) .
C15 Ru1 Ru5 Ru4 171.62(14) .
Ru2 Ru1 Ru5 Ru4 107.310(17) .
Ru3 Ru1 Ru5 Ru4 52.253(14) .
C100 Ru1 Ru5 Ru6 -0.68(14) .
C18 Ru1 Ru5 Ru6 -154.79(10) .
C17 Ru1 Ru5 Ru6 -132.15(15) .
C19 Ru1 Ru5 Ru6 169.78(10) .
C16 Ru1 Ru5 Ru6 168.0(7) .
C20 Ru1 Ru5 Ru6 135.72(10) .
C15 Ru1 Ru5 Ru6 113.89(14) .
Ru2 Ru1 Ru5 Ru6 49.586(13) .
Ru4 Ru1 Ru5 Ru6 -57.724(15) .
Ru3 Ru1 Ru5 Ru6 -5.471(12) .
C100 Ru1 Ru5 Ru2 -50.26(14) .
C18 Ru1 Ru5 Ru2 155.62(10) .
C17 Ru1 Ru5 Ru2 178.26(15) .
C19 Ru1 Ru5 Ru2 120.19(10) .
C16 Ru1 Ru5 Ru2 118.4(7) .
C20 Ru1 Ru5 Ru2 86.13(10) .
C15 Ru1 Ru5 Ru2 64.31(14) .
Ru4 Ru1 Ru5 Ru2 -107.310(17) .
Ru3 Ru1 Ru5 Ru2 -55.057(13) .
C2 Ru2 Ru5 C13 -147.7(2) .
C1 Ru2 Ru5 C13 -45.8(2) .
C100 Ru2 Ru5 C13 84.3(2) .
C3 Ru2 Ru5 C13 85.7(2) .
Ru6 Ru2 Ru5 C13 145.86(17) .
Ru3 Ru2 Ru5 C13 88.26(17) .
Ru1 Ru2 Ru5 C13 31.56(17) .
C2 Ru2 Ru5 C14 25.3(2) .
C1 Ru2 Ru5 C14 127.2(2) .
C100 Ru2 Ru5 C14 -102.7(2) .
C3 Ru2 Ru5 C14 -101.4(2) .
Ru6 Ru2 Ru5 C14 -41.17(15) .
Ru3 Ru2 Ru5 C14 -98.78(16) .
Ru1 Ru2 Ru5 C14 -155.47(16) .
C2 Ru2 Ru5 C12 -59.36(19) .
C1 Ru2 Ru5 C12 42.51(18) .
C100 Ru2 Ru5 C12 172.65(19) .
C3 Ru2 Ru5 C12 174.0(2) .
Ru6 Ru2 Ru5 C12 -125.83(13) .
Ru3 Ru2 Ru5 C12 176.57(13) .
Ru1 Ru2 Ru5 C12 119.87(13) .
C2 Ru2 Ru5 C100 128.0(2) .
C1 Ru2 Ru5 C100 -130.14(19) .
C3 Ru2 Ru5 C100 1.3(2) .
Ru6 Ru2 Ru5 C100 61.52(14) .
Ru3 Ru2 Ru5 C100 3.92(14) .
Ru1 Ru2 Ru5 C100 -52.78(14) .
C2 Ru2 Ru5 Ru4 123.91(14) .
C1 Ru2 Ru5 Ru4 -134.22(13) .
C100 Ru2 Ru5 Ru4 -4.08(14) .
C3 Ru2 Ru5 Ru4 -2.77(16) .
Ru6 Ru2 Ru5 Ru4 57.442(14) .
Ru3 Ru2 Ru5 Ru4 -0.163(11) .
Ru1 Ru2 Ru5 Ru4 -56.857(13) .
C2 Ru2 Ru5 Ru6 66.47(14) .
C1 Ru2 Ru5 Ru6 168.34(13) .
C100 Ru2 Ru5 Ru6 -61.52(14) .
C3 Ru2 Ru5 Ru6 -60.21(16) .
Ru3 Ru2 Ru5 Ru6 -57.604(14) .
Ru1 Ru2 Ru5 Ru6 -114.299(16) .
C2 Ru2 Ru5 Ru1 -179.23(14) .
C1 Ru2 Ru5 Ru1 -77.36(13) .
C100 Ru2 Ru5 Ru1 52.78(14) .
C3 Ru2 Ru5 Ru1 54.09(16) .
Ru6 Ru2 Ru5 Ru1 114.299(16) .
Ru3 Ru2 Ru5 Ru1 56.695(14) .
C13 Ru5 Ru6 C6 -126.3(4) .
C14 Ru5 Ru6 C6 147.8(3) .
C12 Ru5 Ru6 C6 53.7(3) .
C100 Ru5 Ru6 C6 -53.2(3) .
Ru4 Ru5 Ru6 C6 -109.8(3) .
Ru1 Ru5 Ru6 C6 -52.6(3) .
Ru2 Ru5 Ru6 C6 -2.7(3) .
C13 Ru5 Ru6 C7 52.7(3) .
C14 Ru5 Ru6 C7 -33.20(17) .
C12 Ru5 Ru6 C7 -127.34(17) .
C100 Ru5 Ru6 C7 125.75(17) .
Ru4 Ru5 Ru6 C7 69.17(11) .
Ru1 Ru5 Ru6 C7 126.37(11) .
Ru2 Ru5 Ru6 C7 176.34(11) .
C13 Ru5 Ru6 C8 145.7(3) .
C14 Ru5 Ru6 C8 59.85(18) .
C12 Ru5 Ru6 C8 -34.29(19) .
C100 Ru5 Ru6 C8 -141.19(18) .
Ru4 Ru5 Ru6 C8 162.22(14) .
Ru1 Ru5 Ru6 C8 -140.58(14) .
Ru2 Ru5 Ru6 C8 -90.61(14) .
C13 Ru5 Ru6 C100 -73.1(3) .
C14 Ru5 Ru6 C100 -158.95(18) .
C12 Ru5 Ru6 C100 106.90(18) .
Ru4 Ru5 Ru6 C100 -56.58(13) .
Ru1 Ru5 Ru6 C100 0.62(13) .
Ru2 Ru5 Ru6 C100 50.58(13) .
C13 Ru5 Ru6 Ru2 -123.6(2) .
C14 Ru5 Ru6 Ru2 150.46(12) .
C12 Ru5 Ru6 Ru2 56.32(13) .
C100 Ru5 Ru6 Ru2 -50.58(13) .
Ru4 Ru5 Ru6 Ru2 -107.168(15) .
Ru1 Ru5 Ru6 Ru2 -49.967(14) .
C13 Ru5 Ru6 Ru4 -16.5(2) .
C14 Ru5 Ru6 Ru4 -102.37(12) .
C12 Ru5 Ru6 Ru4 163.49(13) .
C100 Ru5 Ru6 Ru4 56.58(13) .
Ru1 Ru5 Ru6 Ru4 57.201(14) .
Ru2 Ru5 Ru6 Ru4 107.168(15) .
C13 Ru5 Ru6 Ru3 -68.2(2) .
C14 Ru5 Ru6 Ru3 -154.13(12) .
C12 Ru5 Ru6 Ru3 111.72(13) .
C100 Ru5 Ru6 Ru3 4.82(13) .
Ru4 Ru5 Ru6 Ru3 -51.763(14) .
Ru1 Ru5 Ru6 Ru3 5.438(12) .
Ru2 Ru5 Ru6 Ru3 55.405(15) .
C2 Ru2 Ru6 C6 55.90(16) .
C1 Ru2 Ru6 C6 99.8(7) .
C100 Ru2 Ru6 C6 -130.12(16) .
C3 Ru2 Ru6 C6 -40.10(16) .
Ru3 Ru2 Ru6 C6 -74.26(11) .
Ru1 Ru2 Ru6 C6 -131.25(11) .
Ru5 Ru2 Ru6 C6 179.08(11) .
C2 Ru2 Ru6 C7 -152.1(9) .
C1 Ru2 Ru6 C7 -108.2(11) .
C100 Ru2 Ru6 C7 21.8(9) .
C3 Ru2 Ru6 C7 111.9(9) .
Ru3 Ru2 Ru6 C7 77.7(9) .
Ru1 Ru2 Ru6 C7 20.7(9) .
Ru5 Ru2 Ru6 C7 -29.0(9) .
C2 Ru2 Ru6 C8 -39.74(18) .
C1 Ru2 Ru6 C8 4.2(7) .
C100 Ru2 Ru6 C8 134.23(17) .
C3 Ru2 Ru6 C8 -135.75(17) .
Ru3 Ru2 Ru6 C8 -169.90(13) .
Ru1 Ru2 Ru6 C8 133.11(13) .
Ru5 Ru2 Ru6 C8 83.44(13) .
C2 Ru2 Ru6 C100 -173.98(17) .
C1 Ru2 Ru6 C100 -130.1(7) .
C3 Ru2 Ru6 C100 90.02(16) .
Ru3 Ru2 Ru6 C100 55.86(12) .
Ru1 Ru2 Ru6 C100 -1.13(12) .
Ru5 Ru2 Ru6 C100 -50.80(12) .
C2 Ru2 Ru6 Ru5 -123.18(12) .
C1 Ru2 Ru6 Ru5 -79.3(7) .
C100 Ru2 Ru6 Ru5 50.80(12) .
C3 Ru2 Ru6 Ru5 140.82(12) .
Ru3 Ru2 Ru6 Ru5 106.660(13) .
Ru1 Ru2 Ru6 Ru5 49.669(12) .
C2 Ru2 Ru6 Ru4 -178.02(12) .
C1 Ru2 Ru6 Ru4 -134.1(7) .
C100 Ru2 Ru6 Ru4 -4.05(12) .
C3 Ru2 Ru6 Ru4 85.97(12) .
Ru3 Ru2 Ru6 Ru4 51.815(16) .
Ru1 Ru2 Ru6 Ru4 -5.176(11) .
Ru5 Ru2 Ru6 Ru4 -54.845(12) .
C2 Ru2 Ru6 Ru3 130.16(12) .
C1 Ru2 Ru6 Ru3 174.1(7) .
C100 Ru2 Ru6 Ru3 -55.86(12) .
C3 Ru2 Ru6 Ru3 34.16(12) .
Ru1 Ru2 Ru6 Ru3 -56.992(16) .
Ru5 Ru2 Ru6 Ru3 -106.660(13) .
C11 Ru4 Ru6 C6 136.7(5) .
C9 Ru4 Ru6 C6 -111.4(2) .
C10 Ru4 Ru6 C6 -11.0(2) .
C100 Ru4 Ru6 C6 98.8(2) .
Ru5 Ru4 Ru6 C6 156.33(16) .
Ru3 Ru4 Ru6 C6 42.75(16) .
Ru1 Ru4 Ru6 C6 99.91(16) .
C11 Ru4 Ru6 C7 -134.9(4) .
C9 Ru4 Ru6 C7 -22.98(17) .
C10 Ru4 Ru6 C7 77.46(18) .
C100 Ru4 Ru6 C7 -172.73(17) .
Ru5 Ru4 Ru6 C7 -115.23(12) .
Ru3 Ru4 Ru6 C7 131.19(12) .
Ru1 Ru4 Ru6 C7 -171.65(12) .
C11 Ru4 Ru6 C8 -46.7(5) .
C9 Ru4 Ru6 C8 65.1(2) .
C10 Ru4 Ru6 C8 165.6(2) .
C100 Ru4 Ru6 C8 -84.6(2) .
Ru5 Ru4 Ru6 C8 -27.1(2) .
Ru3 Ru4 Ru6 C8 -140.7(2) .
Ru1 Ru4 Ru6 C8 -83.5(2) .
C11 Ru4 Ru6 C100 37.9(4) .
C9 Ru4 Ru6 C100 149.75(16) .
C10 Ru4 Ru6 C100 -109.81(18) .
Ru5 Ru4 Ru6 C100 57.49(12) .
Ru3 Ru4 Ru6 C100 -56.08(12) .
Ru1 Ru4 Ru6 C100 1.08(12) .
C11 Ru4 Ru6 Ru5 -19.6(4) .
C9 Ru4 Ru6 Ru5 92.25(11) .
C10 Ru4 Ru6 Ru5 -167.30(13) .
C100 Ru4 Ru6 Ru5 -57.49(12) .
Ru3 Ru4 Ru6 Ru5 -113.577(15) .
Ru1 Ru4 Ru6 Ru5 -56.417(13) .
C11 Ru4 Ru6 Ru2 41.9(4) .
C9 Ru4 Ru6 Ru2 153.82(11) .
C10 Ru4 Ru6 Ru2 -105.73(13) .
C100 Ru4 Ru6 Ru2 4.08(12) .
Ru5 Ru4 Ru6 Ru2 61.570(14) .
Ru3 Ru4 Ru6 Ru2 -52.007(16) .
Ru1 Ru4 Ru6 Ru2 5.153(11) .
C11 Ru4 Ru6 Ru3 93.9(4) .
C9 Ru4 Ru6 Ru3 -154.17(11) .
C10 Ru4 Ru6 Ru3 -53.72(13) .
C100 Ru4 Ru6 Ru3 56.08(12) .
Ru5 Ru4 Ru6 Ru3 113.577(15) .
Ru1 Ru4 Ru6 Ru3 57.160(17) .
C4 Ru3 Ru6 C6 -134.7(5) .
C5 Ru3 Ru6 C6 -27.0(2) .
C3 Ru3 Ru6 C6 66.86(17) .
C100 Ru3 Ru6 C6 157.66(18) .
Ru2 Ru3 Ru6 C6 100.71(13) .
Ru4 Ru3 Ru6 C6 -145.80(13) .
Ru1 Ru3 Ru6 C6 157.17(13) .
C4 Ru3 Ru6 C7 -47.3(5) .
C5 Ru3 Ru6 C7 60.4(2) .
C3 Ru3 Ru6 C7 154.27(18) .
C100 Ru3 Ru6 C7 -114.93(19) .
Ru2 Ru3 Ru6 C7 -171.88(15) .
Ru4 Ru3 Ru6 C7 -58.39(15) .
Ru1 Ru3 Ru6 C7 -115.42(15) .
C4 Ru3 Ru6 C8 142.7(5) .
C5 Ru3 Ru6 C8 -109.6(3) .
C3 Ru3 Ru6 C8 -15.7(3) .
C100 Ru3 Ru6 C8 75.1(3) .
Ru2 Ru3 Ru6 C8 18.1(2) .
Ru4 Ru3 Ru6 C8 131.6(2) .
Ru1 Ru3 Ru6 C8 74.6(2) .
C4 Ru3 Ru6 C100 67.6(5) .
C5 Ru3 Ru6 C100 175.3(2) .
C3 Ru3 Ru6 C100 -90.80(17) .
Ru2 Ru3 Ru6 C100 -56.95(13) .
Ru4 Ru3 Ru6 C100 56.54(13) .
Ru1 Ru3 Ru6 C100 -0.48(13) .
C4 Ru3 Ru6 Ru5 62.8(5) .
C5 Ru3 Ru6 Ru5 170.45(15) .
C3 Ru3 Ru6 Ru5 -95.70(11) .
C100 Ru3 Ru6 Ru5 -4.90(13) .
Ru2 Ru3 Ru6 Ru5 -61.847(16) .
Ru4 Ru3 Ru6 Ru5 51.648(13) .
Ru1 Ru3 Ru6 Ru5 -5.381(12) .
C4 Ru3 Ru6 Ru2 124.6(5) .
C5 Ru3 Ru6 Ru2 -127.70(15) .
C3 Ru3 Ru6 Ru2 -33.85(11) .
C100 Ru3 Ru6 Ru2 56.95(13) .
Ru4 Ru3 Ru6 Ru2 113.495(17) .
Ru1 Ru3 Ru6 Ru2 56.465(14) .
C4 Ru3 Ru6 Ru4 11.1(5) .
C5 Ru3 Ru6 Ru4 118.80(15) .
C3 Ru3 Ru6 Ru4 -147.34(11) .
C100 Ru3 Ru6 Ru4 -56.54(13) .
Ru2 Ru3 Ru6 Ru4 -113.495(17) .
Ru1 Ru3 Ru6 Ru4 -57.030(13) .
C2 Ru2 C1 O1 -19(3) .
C100 Ru2 C1 O1 175(3) .
C3 Ru2 C1 O1 77(3) .
Ru6 Ru2 C1 O1 -63(3) .
Ru3 Ru2 C1 O1 110(3) .
Ru1 Ru2 C1 O1 168(3) .
Ru5 Ru2 C1 O1 -136(3) .
C1 Ru2 C2 O2 -50(20) .
C100 Ru2 C2 O2 117(20) .
C3 Ru2 C2 O2 -143(20) .
Ru6 Ru2 C2 O2 123(20) .
Ru3 Ru2 C2 O2 176(100) .
Ru1 Ru2 C2 O2 69(20) .
Ru5 Ru2 C2 O2 73(20) .
C2 Ru2 C3 O3 51.1(5) .
C1 Ru2 C3 O3 -36.1(5) .
C100 Ru2 C3 O3 -175.3(5) .
Ru6 Ru2 C3 O3 137.3(5) .
Ru3 Ru2 C3 O3 -179.7(6) .
Ru1 Ru2 C3 O3 -133.5(5) .
Ru5 Ru2 C3 O3 -176.2(4) .
C2 Ru2 C3 Ru3 -129.14(17) .
C1 Ru2 C3 Ru3 143.61(16) .
C100 Ru2 C3 Ru3 4.44(15) .
Ru6 Ru2 C3 Ru3 -42.91(12) .
Ru1 Ru2 C3 Ru3 46.23(11) .
Ru5 Ru2 C3 Ru3 3.6(2) .
C4 Ru3 C3 O3 46.3(5) .
C5 Ru3 C3 O3 -41.7(5) .
C100 Ru3 C3 O3 175.4(5) .
Ru2 Ru3 C3 O3 179.7(6) .
Ru4 Ru3 C3 O3 176.0(4) .
Ru1 Ru3 C3 O3 133.9(5) .
Ru6 Ru3 C3 O3 -138.8(5) .
C4 Ru3 C3 Ru2 -133.48(15) .
C5 Ru3 C3 Ru2 138.56(16) .
C100 Ru3 C3 Ru2 -4.38(15) .
Ru4 Ru3 C3 Ru2 -3.7(2) .
Ru1 Ru3 C3 Ru2 -45.80(11) .
Ru6 Ru3 C3 Ru2 41.49(11) .
C5 Ru3 C4 O4 -68(4) .
C3 Ru3 C4 O4 -161(3) .
C100 Ru3 C4 O4 98(3) .
Ru2 Ru3 C4 O4 158(3) .
Ru4 Ru3 C4 O4 51(4) .
Ru1 Ru3 C4 O4 109(4) .
Ru6 Ru3 C4 O4 41(4) .
C4 Ru3 C5 O5 1(20) .
C3 Ru3 C5 O5 101(20) .
C100 Ru3 C5 O5 -161(19) .
Ru2 Ru3 C5 O5 137(19) .
Ru4 Ru3 C5 O5 -106(20) .
Ru1 Ru3 C5 O5 -31(21) .
Ru6 Ru3 C5 O5 -166(20) .
C7 Ru6 C6 O6 89(5) .
C8 Ru6 C6 O6 -7(5) .
C100 Ru6 C6 O6 -134(5) .
Ru5 Ru6 C6 O6 -92(5) .
Ru2 Ru6 C6 O6 -95(5) .
Ru4 Ru6 C6 O6 171(5) .
Ru3 Ru6 C6 O6 -153(5) .
C6 Ru6 C7 O7 -47(4) .
C8 Ru6 C7 O7 50(4) .
C100 Ru6 C7 O7 -179(100) .
Ru5 Ru6 C7 O7 134(4) .
Ru2 Ru6 C7 O7 162(3) .
Ru4 Ru6 C7 O7 -172(4) .
Ru3 Ru6 C7 O7 -125(4) .
C6 Ru6 C8 O8 43(15) .
C7 Ru6 C8 O8 -51(14) .
C100 Ru6 C8 O8 172(14) .
Ru5 Ru6 C8 O8 -157(15) .
Ru2 Ru6 C8 O8 136(14) .
Ru4 Ru6 C8 O8 -134(14) .
Ru3 Ru6 C8 O8 120(14) .
C11 Ru4 C9 O9 34(12) .
C10 Ru4 C9 O9 128(12) .
C100 Ru4 C9 O9 -100(12) .
Ru5 Ru4 C9 O9 -71(12) .
Ru3 Ru4 C9 O9 -173(12) .
Ru1 Ru4 C9 O9 -36(13) .
Ru6 Ru4 C9 O9 -130(12) .
C11 Ru4 C10 O10 55.9(15) .
C9 Ru4 C10 O10 -36.2(15) .
C100 Ru4 C10 O10 -180.0(14) .
Ru5 Ru4 C10 O10 -161.6(12) .
Ru3 Ru4 C10 O10 175.9(15) .
Ru1 Ru4 C10 O10 135.3(14) .
Ru6 Ru4 C10 O10 -133.3(14) .
C9 Ru4 C11 O11 33(6) .
C10 Ru4 C11 O11 -67(6) .
C100 Ru4 C11 O11 176(6) .
Ru5 Ru4 C11 O11 128(6) .
Ru3 Ru4 C11 O11 -131(6) .
Ru1 Ru4 C11 O11 -177(100) .
Ru6 Ru4 C11 O11 145(6) .
C13 Ru5 C12 O12 -51(4) .
C14 Ru5 C12 O12 43(4) .
C100 Ru5 C12 O12 180(100) .
Ru4 Ru5 C12 O12 -174(3) .
Ru6 Ru5 C12 O12 129(4) .
Ru1 Ru5 C12 O12 -136(4) .
Ru2 Ru5 C12 O12 175(4) .
C14 Ru5 C13 O13 57(4) .
C12 Ru5 C13 O13 154(4) .
C100 Ru5 C13 O13 -80(4) .
Ru4 Ru5 C13 O13 -41(4) .
Ru6 Ru5 C13 O13 -26(4) .
Ru1 Ru5 C13 O13 -102(4) .
Ru2 Ru5 C13 O13 -128(4) .
C13 Ru5 C14 O14 -34(9) .
C12 Ru5 C14 O14 -133(9) .
C100 Ru5 C14 O14 98(9) .
Ru4 Ru5 C14 O14 57(9) .
Ru6 Ru5 C14 O14 118(9) .
Ru1 Ru5 C14 O14 44(10) .
Ru2 Ru5 C14 O14 151(9) .
C21 O15 C15 C16 -1.2(5) .
C21 O15 C15 C20 178.2(3) .
C21 O15 C15 Ru1 -93.9(4) .
C100 Ru1 C15 O15 -0.6(4) .
C18 Ru1 C15 O15 -175.1(3) .
C17 Ru1 C15 O15 148.0(3) .
C19 Ru1 C15 O15 -138.1(3) .
C16 Ru1 C15 O15 118.5(4) .
C20 Ru1 C15 O15 -109.1(4) .
Ru5 Ru1 C15 O15 -72.2(3) .
Ru2 Ru1 C15 O15 -16.6(3) .
Ru4 Ru1 C15 O15 86.3(4) .
Ru3 Ru1 C15 O15 41.9(3) .
C100 Ru1 C15 C16 -119.1(2) .
C18 Ru1 C15 C16 66.4(2) .
C17 Ru1 C15 C16 29.5(2) .
C19 Ru1 C15 C16 103.4(2) .
C20 Ru1 C15 C16 132.4(3) .
Ru5 Ru1 C15 C16 169.25(17) .
Ru2 Ru1 C15 C16 -135.1(2) .
Ru4 Ru1 C15 C16 -32.2(4) .
Ru3 Ru1 C15 C16 -76.6(2) .
C100 Ru1 C15 C20 108.4(2) .
C18 Ru1 C15 C20 -66.0(2) .
C17 Ru1 C15 C20 -102.9(2) .
C19 Ru1 C15 C20 -29.0(2) .
C16 Ru1 C15 C20 -132.4(3) .
Ru5 Ru1 C15 C20 36.8(3) .
Ru2 Ru1 C15 C20 92.4(2) .
Ru4 Ru1 C15 C20 -164.6(2) .
Ru3 Ru1 C15 C20 151.00(19) .
O15 C15 C16 C17 177.9(3) .
C20 C15 C16 C17 -1.6(5) .
Ru1 C15 C16 C17 -54.9(3) .
O15 C15 C16 Ru1 -127.2(3) .
C20 C15 C16 Ru1 53.3(3) .
C100 Ru1 C16 C17 -124.4(3) .
C18 Ru1 C16 C17 29.7(2) .
C19 Ru1 C16 C17 66.9(2) .
C20 Ru1 C16 C17 102.7(2) .
C15 Ru1 C16 C17 131.4(3) .
Ru5 Ru1 C16 C17 68.8(8) .
Ru2 Ru1 C16 C17 -176.16(18) .
Ru4 Ru1 C16 C17 -61.7(2) .
Ru3 Ru1 C16 C17 -117.8(2) .
C100 Ru1 C16 C15 104.2(3) .
C18 Ru1 C16 C15 -101.7(2) .
C17 Ru1 C16 C15 -131.4(3) .
C19 Ru1 C16 C15 -64.4(2) .
C20 Ru1 C16 C15 -28.6(2) .
Ru5 Ru1 C16 C15 -62.6(8) .
Ru2 Ru1 C16 C15 52.5(2) .
Ru4 Ru1 C16 C15 166.95(17) .
Ru3 Ru1 C16 C15 110.8(2) .
C15 C16 C17 C18 1.2(5) .
Ru1 C16 C17 C18 -55.9(3) .
C15 C16 C17 Ru1 57.1(3) .
C100 Ru1 C17 C18 -119.0(3) .
C19 Ru1 C17 C18 30.1(2) .
C16 Ru1 C17 C18 131.0(3) .
C20 Ru1 C17 C18 66.2(2) .
C15 Ru1 C17 C18 102.1(2) .
Ru5 Ru1 C17 C18 -37.7(3) .
Ru2 Ru1 C17 C18 138.7(2) .
Ru4 Ru1 C17 C18 -95.9(2) .
Ru3 Ru1 C17 C18 -158.21(19) .
C100 Ru1 C17 C16 109.9(3) .
C18 Ru1 C17 C16 -131.0(3) .
C19 Ru1 C17 C16 -100.9(2) .
C20 Ru1 C17 C16 -64.9(2) .
C15 Ru1 C17 C16 -28.9(2) .
Ru5 Ru1 C17 C16 -168.72(16) .
Ru2 Ru1 C17 C16 7.7(4) .
Ru4 Ru1 C17 C16 133.1(2) .
Ru3 Ru1 C17 C16 70.7(2) .
C16 C17 C18 C19 0.3(5) .
Ru1 C17 C18 C19 -56.7(3) .
C16 C17 C18 Ru1 57.0(3) .
C100 Ru1 C18 C17 121.5(3) .
C19 Ru1 C18 C17 -130.3(3) .
C16 Ru1 C18 C17 -29.4(2) .
C20 Ru1 C18 C17 -101.5(2) .
C15 Ru1 C18 C17 -65.3(2) .
Ru5 Ru1 C18 C17 155.7(2) .
Ru2 Ru1 C18 C17 -132.6(2) .
Ru4 Ru1 C18 C17 94.3(2) .
Ru3 Ru1 C18 C17 36.1(3) .
C100 Ru1 C18 C19 -108.2(3) .
C17 Ru1 C18 C19 130.3(3) .
C16 Ru1 C18 C19 100.8(2) .
C20 Ru1 C18 C19 28.8(2) .
C15 Ru1 C18 C19 65.0(2) .
Ru5 Ru1 C18 C19 -74.0(2) .
Ru2 Ru1 C18 C19 -2.3(4) .
Ru4 Ru1 C18 C19 -135.44(19) .
Ru3 Ru1 C18 C19 166.38(16) .
C17 C18 C19 C20 -1.4(5) .
Ru1 C18 C19 C20 -57.8(3) .
C17 C18 C19 Ru1 56.5(3) .
C100 Ru1 C19 C20 -104.3(3) .
C18 Ru1 C19 C20 131.5(3) .
C17 Ru1 C19 C20 101.5(2) .
C16 Ru1 C19 C20 64.7(2) .
C15 Ru1 C19 C20 29.13(19) .
Ru5 Ru1 C19 C20 -115.01(18) .
Ru2 Ru1 C19 C20 -49.5(2) .
Ru4 Ru1 C19 C20 -168.56(15) .
Ru3 Ru1 C19 C20 29.1(7) .
C100 Ru1 C19 C18 124.2(2) .
C17 Ru1 C19 C18 -30.0(2) .
C16 Ru1 C19 C18 -66.8(2) .
C20 Ru1 C19 C18 -131.5(3) .
C15 Ru1 C19 C18 -102.4(2) .
Ru5 Ru1 C19 C18 113.5(2) .
Ru2 Ru1 C19 C18 178.93(18) .
Ru4 Ru1 C19 C18 59.9(2) .
Ru3 Ru1 C19 C18 -102.4(7) .
C30 O20 C20 C19 2.6(5) .
C30 O20 C20 C15 -175.5(3) .
C30 O20 C20 Ru1 95.1(4) .
C18 C19 C20 O20 -177.1(3) .
Ru1 C19 C20 O20 127.2(3) .
C18 C19 C20 C15 1.0(5) .
Ru1 C19 C20 C15 -54.8(3) .
C18 C19 C20 Ru1 55.7(3) .
O15 C15 C20 O20 -0.8(5) .
C16 C15 C20 O20 178.7(3) .
Ru1 C15 C20 O20 -128.7(3) .
O15 C15 C20 C19 -179.0(3) .
C16 C15 C20 C19 0.5(5) .
Ru1 C15 C20 C19 53.1(3) .
O15 C15 C20 Ru1 128.0(3) .
C16 C15 C20 Ru1 -52.6(3) .
C100 Ru1 C20 O20 -1.5(4) .
C18 Ru1 C20 O20 -148.5(4) .
C17 Ru1 C20 O20 174.5(4) .
C19 Ru1 C20 O20 -118.9(4) .
C16 Ru1 C20 O20 138.0(4) .
C15 Ru1 C20 O20 109.6(4) .
Ru5 Ru1 C20 O20 -46.6(3) .
Ru2 Ru1 C20 O20 19.6(3) .
Ru4 Ru1 C20 O20 -87.8(5) .
Ru3 Ru1 C20 O20 66.9(3) .
C100 Ru1 C20 C19 117.4(2) .
C18 Ru1 C20 C19 -29.6(2) .
C17 Ru1 C20 C19 -66.6(2) .
C16 Ru1 C20 C19 -103.1(2) .
C15 Ru1 C20 C19 -131.5(3) .
Ru5 Ru1 C20 C19 72.4(2) .
Ru2 Ru1 C20 C19 138.50(18) .
Ru4 Ru1 C20 C19 31.1(4) .
Ru3 Ru1 C20 C19 -174.21(15) .
C100 Ru1 C20 C15 -111.1(2) .
C18 Ru1 C20 C15 101.9(2) .
C17 Ru1 C20 C15 64.9(2) .
C19 Ru1 C20 C15 131.5(3) .
C16 Ru1 C20 C15 28.4(2) .
Ru5 Ru1 C20 C15 -156.13(18) .
Ru2 Ru1 C20 C15 -90.0(2) .
Ru4 Ru1 C20 C15 162.6(2) .
Ru3 Ru1 C20 C15 -42.7(3) .
C15 O15 C21 C22 170.8(3) .
C23 O16 C22 C21 179.7(6) .
O15 C21 C22 O16 58.3(6) .
C22 O16 C23 C24 173.3(7) .
C25' O17 C24 C23 -106.0(13) .
C24' O17 C24 C23 -44.3(11) .
C25 O17 C24 C23 -154.9(8) .
O16 C23 C24 O17 -62.8(12) .
C25' O17 C25 C26 56.4(11) .
C24' O17 C25 C26 143.5(9) .
C24 O17 C25 C26 176.9(9) .
O17 C25 C26 O18 41.4(14) .
C26' O18 C26 C25 -110(3) .
C27 O18 C26 C25 176.2(8) .
C25' O17 C24' C23' -179.2(9) .
C24 O17 C24' C23' 47.7(11) .
C25 O17 C24' C23' 134.4(8) .
O16' C23' C24' O17 60.0(11) .
C24' O17 C25' C26' 166.9(14) .
C24 O17 C25' C26' -165.3(13) .
C25 O17 C25' C26' -77.4(16) .
O17 C25' C26' O18 -1(2) .
C27 O18 C26' C25' -165.0(13) .
C26 O18 C26' C25' 79(2) .
C26' O18 C27 C28 175.7(9) .
C26 O18 C27 C28 -160.4(7) .
C29 O19 C28 C27 -75.9(6) .
O18 C27 C28 O19 -58.6(7) .
C28 O19 C29 C30 -168.4(4) .
C20 O20 C30 C29 179.9(3) .
O19 C29 C30 O20 -69.0(4) .
N1 C31 C32 C33 -167.5(5) .
C31 C32 C33 C34 -43.1(9) .
C32 C33 C34 C34 -178.7(7) 2_575
C18 Ru1 C100 Ru2 147.56(19) .
C17 Ru1 C100 Ru2 -142.6(2) .
C19 Ru1 C100 Ru2 84.5(2) .
C16 Ru1 C100 Ru2 -78.1(2) .
C20 Ru1 C100 Ru2 30.2(2) .
C15 Ru1 C100 Ru2 -22.7(2) .
Ru5 Ru1 C100 Ru2 99.46(14) .
Ru4 Ru1 C100 Ru2 -174.49(18) .
Ru3 Ru1 C100 Ru2 -87.24(14) .
C18 Ru1 C100 Ru5 48.1(3) .
C17 Ru1 C100 Ru5 118.0(2) .
C19 Ru1 C100 Ru5 -15.0(3) .
C16 Ru1 C100 Ru5 -177.55(16) .
C20 Ru1 C100 Ru5 -69.2(2) .
C15 Ru1 C100 Ru5 -122.17(16) .
Ru2 Ru1 C100 Ru5 -99.46(14) .
Ru4 Ru1 C100 Ru5 86.05(14) .
Ru3 Ru1 C100 Ru5 173.30(19) .
C18 Ru1 C100 Ru3 -125.2(2) .
C17 Ru1 C100 Ru3 -55.3(3) .
C19 Ru1 C100 Ru3 171.75(15) .
C16 Ru1 C100 Ru3 9.2(3) .
C20 Ru1 C100 Ru3 117.47(16) .
C15 Ru1 C100 Ru3 64.5(2) .
Ru5 Ru1 C100 Ru3 -173.30(19) .
Ru2 Ru1 C100 Ru3 87.24(14) .
Ru4 Ru1 C100 Ru3 -87.25(12) .
C18 Ru1 C100 Ru4 -37.9(3) .
C17 Ru1 C100 Ru4 31.9(3) .
C19 Ru1 C100 Ru4 -101.0(2) .
C16 Ru1 C100 Ru4 96.4(2) .
C20 Ru1 C100 Ru4 -155.29(14) .
C15 Ru1 C100 Ru4 151.78(13) .
Ru5 Ru1 C100 Ru4 -86.05(14) .
Ru2 Ru1 C100 Ru4 174.49(18) .
Ru3 Ru1 C100 Ru4 87.25(12) .
C18 Ru1 C100 Ru6 79(7) .
C17 Ru1 C100 Ru6 149(6) .
C19 Ru1 C100 Ru6 16(7) .
C16 Ru1 C100 Ru6 -147(6) .
C20 Ru1 C100 Ru6 -39(7) .
C15 Ru1 C100 Ru6 -92(7) .
Ru5 Ru1 C100 Ru6 31(6) .
Ru2 Ru1 C100 Ru6 -69(7) .
Ru4 Ru1 C100 Ru6 117(7) .
Ru3 Ru1 C100 Ru6 -156(7) .
C2 Ru2 C100 Ru1 -170.12(17) .
C1 Ru2 C100 Ru1 -10.1(3) .
C3 Ru2 C100 Ru1 88.32(15) .
Ru6 Ru2 C100 Ru1 -178.31(17) .
Ru3 Ru2 C100 Ru1 92.74(12) .
Ru5 Ru2 C100 Ru1 -92.63(15) .
C2 Ru2 C100 Ru5 -77.5(2) .
C1 Ru2 C100 Ru5 82.5(2) .
C3 Ru2 C100 Ru5 -179.05(15) .
Ru6 Ru2 C100 Ru5 -85.68(12) .
Ru3 Ru2 C100 Ru5 -174.63(19) .
Ru1 Ru2 C100 Ru5 92.63(15) .
C2 Ru2 C100 Ru3 97.1(2) .
C1 Ru2 C100 Ru3 -102.8(2) .
C3 Ru2 C100 Ru3 -4.42(15) .
Ru6 Ru2 C100 Ru3 88.95(12) .
Ru1 Ru2 C100 Ru3 -92.74(12) .
Ru5 Ru2 C100 Ru3 174.63(19) .
C2 Ru2 C100 Ru4 56.1(13) .
C1 Ru2 C100 Ru4 -143.9(12) .
C3 Ru2 C100 Ru4 -45.5(13) .
Ru6 Ru2 C100 Ru4 47.9(12) .
Ru3 Ru2 C100 Ru4 -41.1(12) .
Ru1 Ru2 C100 Ru4 -133.8(13) .
Ru5 Ru2 C100 Ru4 133.5(13) .
C2 Ru2 C100 Ru6 8.2(2) .
C1 Ru2 C100 Ru6 168.22(17) .
C3 Ru2 C100 Ru6 -93.37(14) .
Ru3 Ru2 C100 Ru6 -88.95(12) .
Ru1 Ru2 C100 Ru6 178.31(17) .
Ru5 Ru2 C100 Ru6 85.68(12) .
C13 Ru5 C100 Ru1 -32.6(2) .
C14 Ru5 C100 Ru1 -153.99(17) .
C12 Ru5 C100 Ru1 85.25(18) .
Ru4 Ru5 C100 Ru1 -92.42(13) .
Ru6 Ru5 C100 Ru1 179.08(19) .
Ru2 Ru5 C100 Ru1 93.12(15) .
C13 Ru5 C100 Ru2 -125.77(17) .
C14 Ru5 C100 Ru2 112.88(19) .
C12 Ru5 C100 Ru2 -7.9(2) .
Ru4 Ru5 C100 Ru2 174.46(19) .
Ru6 Ru5 C100 Ru2 85.96(13) .
Ru1 Ru5 C100 Ru2 -93.12(15) .
C13 Ru5 C100 Ru3 94.2(12) .
C14 Ru5 C100 Ru3 -27.2(13) .
C12 Ru5 C100 Ru3 -147.9(12) .
Ru4 Ru5 C100 Ru3 34.4(11) .
Ru6 Ru5 C100 Ru3 -54.1(12) .
Ru1 Ru5 C100 Ru3 126.8(13) .
Ru2 Ru5 C100 Ru3 -140.1(13) .
C13 Ru5 C100 Ru4 59.78(19) .
C14 Ru5 C100 Ru4 -61.6(2) .
C12 Ru5 C100 Ru4 177.67(14) .
Ru6 Ru5 C100 Ru4 -88.50(12) .
Ru1 Ru5 C100 Ru4 92.42(13) .
Ru2 Ru5 C100 Ru4 -174.46(19) .
C13 Ru5 C100 Ru6 148.28(16) .
C14 Ru5 C100 Ru6 26.9(2) .
C12 Ru5 C100 Ru6 -93.83(17) .
Ru4 Ru5 C100 Ru6 88.50(12) .
Ru1 Ru5 C100 Ru6 -179.08(19) .
Ru2 Ru5 C100 Ru6 -85.96(13) .
C4 Ru3 C100 Ru1 16.7(2) .
C5 Ru3 C100 Ru1 173.1(2) .
C3 Ru3 C100 Ru1 -88.20(16) .
Ru2 Ru3 C100 Ru1 -92.59(14) .
Ru4 Ru3 C100 Ru1 92.42(14) .
Ru6 Ru3 C100 Ru1 -179.3(2) .
C4 Ru3 C100 Ru2 109.30(19) .
C5 Ru3 C100 Ru2 -94.3(3) .
C3 Ru3 C100 Ru2 4.39(15) .
Ru4 Ru3 C100 Ru2 -174.98(17) .
Ru1 Ru3 C100 Ru2 92.59(14) .
Ru6 Ru3 C100 Ru2 -86.68(12) .
C4 Ru3 C100 Ru5 -110.1(12) .
C5 Ru3 C100 Ru5 46.4(13) .
C3 Ru3 C100 Ru5 145.0(12) .
Ru2 Ru3 C100 Ru5 140.6(13) .
Ru4 Ru3 C100 Ru5 -34.3(11) .
Ru1 Ru3 C100 Ru5 -126.8(13) .
Ru6 Ru3 C100 Ru5 54.0(12) .
C4 Ru3 C100 Ru4 -75.7(2) .
C5 Ru3 C100 Ru4 80.7(3) .
C3 Ru3 C100 Ru4 179.37(14) .
Ru2 Ru3 C100 Ru4 174.98(17) .
Ru1 Ru3 C100 Ru4 -92.42(14) .
Ru6 Ru3 C100 Ru4 88.31(12) .
C4 Ru3 C100 Ru6 -164.02(17) .
C5 Ru3 C100 Ru6 -7.6(3) .
C3 Ru3 C100 Ru6 91.07(15) .
Ru2 Ru3 C100 Ru6 86.68(12) .
Ru4 Ru3 C100 Ru6 -88.31(12) .
Ru1 Ru3 C100 Ru6 179.3(2) .
C11 Ru4 C100 Ru1 10.5(2) .
C9 Ru4 C100 Ru1 134.97(18) .
C10 Ru4 C100 Ru1 -97.97(17) .
Ru5 Ru4 C100 Ru1 91.97(14) .
Ru3 Ru4 C100 Ru1 -92.75(12) .
Ru6 Ru4 C100 Ru1 178.38(18) .
C11 Ru4 C100 Ru2 144.4(12) .
C9 Ru4 C100 Ru2 -91.2(12) .
C10 Ru4 C100 Ru2 35.9(13) .
Ru5 Ru4 C100 Ru2 -134.2(13) .
Ru3 Ru4 C100 Ru2 41.1(12) .
Ru1 Ru4 C100 Ru2 133.8(13) .
Ru6 Ru4 C100 Ru2 -47.8(12) .
C11 Ru4 C100 Ru5 -81.44(18) .
C9 Ru4 C100 Ru5 43.0(2) .
C10 Ru4 C100 Ru5 170.06(14) .
Ru3 Ru4 C100 Ru5 175.27(17) .
Ru1 Ru4 C100 Ru5 -91.97(14) .
Ru6 Ru4 C100 Ru5 86.41(11) .
C11 Ru4 C100 Ru3 103.29(18) .
C9 Ru4 C100 Ru3 -132.27(17) .
C10 Ru4 C100 Ru3 -5.22(17) .
Ru5 Ru4 C100 Ru3 -175.27(17) .
Ru1 Ru4 C100 Ru3 92.75(12) .
Ru6 Ru4 C100 Ru3 -88.87(12) .
C11 Ru4 C100 Ru6 -167.84(16) .
C9 Ru4 C100 Ru6 -43.4(2) .
C10 Ru4 C100 Ru6 83.65(16) .
Ru5 Ru4 C100 Ru6 -86.41(11) .
Ru3 Ru4 C100 Ru6 88.87(12) .
Ru1 Ru4 C100 Ru6 -178.38(18) .
C6 Ru6 C100 Ru1 131(7) .
C7 Ru6 C100 Ru1 -108(7) .
C8 Ru6 C100 Ru1 14(7) .
Ru5 Ru6 C100 Ru1 -31(6) .
Ru2 Ru6 C100 Ru1 69(7) .
Ru4 Ru6 C100 Ru1 -117(7) .
Ru3 Ru6 C100 Ru1 156(7) .
C6 Ru6 C100 Ru2 61.77(18) .
C7 Ru6 C100 Ru2 -176.62(15) .
C8 Ru6 C100 Ru2 -54.54(19) .
Ru5 Ru6 C100 Ru2 -99.60(12) .
Ru4 Ru6 C100 Ru2 174.34(16) .
Ru3 Ru6 C100 Ru2 87.18(13) .
C6 Ru6 C100 Ru5 161.37(15) .
C7 Ru6 C100 Ru5 -77.03(18) .
C8 Ru6 C100 Ru5 45.1(2) .
Ru2 Ru6 C100 Ru5 99.60(12) .
Ru4 Ru6 C100 Ru5 -86.06(12) .
Ru3 Ru6 C100 Ru5 -173.22(18) .
C6 Ru6 C100 Ru3 -25.4(2) .
C7 Ru6 C100 Ru3 96.20(18) .
C8 Ru6 C100 Ru3 -141.72(16) .
Ru5 Ru6 C100 Ru3 173.22(18) .
Ru2 Ru6 C100 Ru3 -87.18(13) .
Ru4 Ru6 C100 Ru3 87.16(11) .
C6 Ru6 C100 Ru4 -112.57(17) .
C7 Ru6 C100 Ru4 9.0(2) .
C8 Ru6 C100 Ru4 131.12(17) .
Ru5 Ru6 C100 Ru4 86.06(12) .
Ru2 Ru6 C100 Ru4 -174.34(16) .
Ru3 Ru6 C100 Ru4 -87.16(11) .
